data_7248647
loop_
_publ_author_name
'Wang, Hao-Cheng'
'Liu, Xiao'
'Ma, Jian-Gong'
'Cheng, Peng'

_publ_section_title
;
 Rapid and high-throughput synthesis of diverse MOFs with centrifuge tube
 grinding strategy
;
_journal_issue 12
_journal_name_full 'Green Chemistry'
_journal_page_first 7312
_journal_page_last 7319
_journal_paper_doi 10.1039/D4GC00865K
_journal_volume 26
_journal_year 2024
_chemical_formula_moiety 'C48 H66 Hf6 O33, 3(C4 H6 O2), C4 H10 O'
_chemical_formula_sum 'C64 H94 Hf6 O40'
_chemical_formula_weight 2574.33
_space_group_crystal_system monoclinic
_space_group_IT_number 14
_space_group_name_Hall '-P 2ybc'
_space_group_name_H-M_alt 'P 1 21/c 1'
_atom_sites_solution_hydrogens mixed
_atom_sites_solution_primary iterative
_audit_creation_date 2021-01-19
_audit_creation_method
;
Olex2 1.3
(compiled 2020.07.31 svn.rc2a77460 for OlexSys, GUI svn.r6145)
;
_audit_update_record
;
2021-02-25 deposited with the CCDC.	2024-05-17 downloaded from the CCDC.
;
_cell_angle_alpha 90
_cell_angle_beta 96.3140(10)
_cell_angle_gamma 90
_cell_formula_units_Z 4
_cell_length_a 17.0824(2)
_cell_length_b 17.9419(2)
_cell_length_c 30.7631(4)
_cell_measurement_reflns_used 41781
_cell_measurement_temperature 148.0(3)
_cell_measurement_theta_max 29.1350
_cell_measurement_theta_min 3.2930
_cell_volume 9371.4(2)
_computing_cell_refinement 'CrysAlisPro 1.171.39.46c (Rigaku OD, 2018)'
_computing_data_collection 'CrysAlisPro 1.171.39.46c (Rigaku OD, 2018)'
_computing_data_reduction 'CrysAlisPro 1.171.39.46c (Rigaku OD, 2018)'
_computing_molecular_graphics 'Olex2 1.3 (Dolomanov et al., 2009)'
_computing_publication_material 'Olex2 1.3 (Dolomanov et al., 2009)'
_computing_structure_refinement 'SHELXL 2018/1 (Sheldrick, 2015)'
_computing_structure_solution 'olex2.solve 1.3 (Bourhis et al., 2015)'
_diffrn_ambient_environment N~2~
_diffrn_ambient_temperature 148.0(3)
_diffrn_detector 'CCD plate'
_diffrn_detector_area_resol_mean 16.2116
_diffrn_detector_type Eos
_diffrn_measured_fraction_theta_full 0.998
_diffrn_measured_fraction_theta_max 0.909
_diffrn_measurement_details
;
List of Runs (angles in degrees, time in seconds):

  # Type    Start    End  Width  t~exp~   \w     \q     \k     \f   Frames
#--------------------------------------------------------------------------
  1  \w     -7.00  91.00   1.00   15.00    --   18.63  37.00   0.00   98
  2  \w     35.00  64.00   1.00   15.00    --   18.63 178.00 -60.00   29
  3  \w    -90.00  10.00   1.00   15.00    --  -19.56 -77.00  30.00  100
  4  \w    -50.00  42.00   1.00   15.00    --  -19.56  77.00   0.00   92
  5  \w    -41.00  48.00   1.00   15.00    --  -19.56  57.00 -90.00   89
  6  \w    -79.00  -5.00   1.00   15.00    --  -19.56 128.00 111.72   74
  7  \w    -96.00 -34.00   1.00   15.00    --  -19.56 178.00   0.00   62
  8  \w    -85.00   2.00   1.00   15.00    --  -19.56 -57.00 112.00   87
  9  \w    -90.00  10.00   1.00   15.00    --  -19.56 -77.00-120.00  100
;
_diffrn_measurement_device 'four-circle diffractometer'
_diffrn_measurement_device_type 'SuperNova, Single source at offset/far, Eos'
_diffrn_measurement_method '\w scans'
_diffrn_orient_matrix_type 'CrysAlisPro convention (1999,Acta A55,543-557)'
_diffrn_orient_matrix_UB_11 0.0199590000
_diffrn_orient_matrix_UB_12 -0.0188021000
_diffrn_orient_matrix_UB_13 -0.0158297000
_diffrn_orient_matrix_UB_21 -0.0280019000
_diffrn_orient_matrix_UB_22 -0.0292868000
_diffrn_orient_matrix_UB_23 -0.0006864000
_diffrn_orient_matrix_UB_31 -0.0237072000
_diffrn_orient_matrix_UB_32 0.0187262000
_diffrn_orient_matrix_UB_33 -0.0169545000
_diffrn_radiation_monochromator mirror
_diffrn_radiation_probe x-ray
_diffrn_radiation_type 'Mo K\a'
_diffrn_radiation_wavelength 0.71073
_diffrn_reflns_av_R_equivalents 0.0542
_diffrn_reflns_av_unetI/netI 0.0427
_diffrn_reflns_Laue_measured_fraction_full 0.998
_diffrn_reflns_Laue_measured_fraction_max 0.909
_diffrn_reflns_limit_h_max 22
_diffrn_reflns_limit_h_min -23
_diffrn_reflns_limit_k_max 24
_diffrn_reflns_limit_k_min -22
_diffrn_reflns_limit_l_max 41
_diffrn_reflns_limit_l_min -38
_diffrn_reflns_number 137865
_diffrn_reflns_point_group_measured_fraction_full 0.998
_diffrn_reflns_point_group_measured_fraction_max 0.909
_diffrn_reflns_theta_full 25.242
_diffrn_reflns_theta_max 29.308
_diffrn_reflns_theta_min 2.849
_diffrn_source 'micro-focus sealed X-ray tube'
_diffrn_source_type 'SuperNova (Mo) X-ray Source'
_exptl_absorpt_coefficient_mu 6.697
_exptl_absorpt_correction_T_max 1.00000
_exptl_absorpt_correction_T_min 0.39983
_exptl_absorpt_correction_type multi-scan
_exptl_absorpt_process_details
;
CrysAlisPro 1.171.39.46c (Rigaku Oxford Diffraction, 2018)
Empirical absorption correction using spherical harmonics,
 implemented in SCALE3 ABSPACK scaling algorithm.
;
_exptl_crystal_colour 'clear light colourless'
_exptl_crystal_colour_lustre clear
_exptl_crystal_colour_modifier light
_exptl_crystal_colour_primary colourless
_exptl_crystal_density_diffrn 1.825
_exptl_crystal_description block
_exptl_crystal_F_000 4920
_exptl_crystal_size_max 0.345
_exptl_crystal_size_mid 0.312
_exptl_crystal_size_min 0.298
_refine_diff_density_max 2.409
_refine_diff_density_min -1.670
_refine_diff_density_rms 0.234
_refine_ls_extinction_method none
_refine_ls_goodness_of_fit_ref 1.180
_refine_ls_hydrogen_treatment constr
_refine_ls_matrix_type full
_refine_ls_number_parameters 1012
_refine_ls_number_reflns 23334
_refine_ls_number_restraints 65
_refine_ls_restrained_S_all 1.185
_refine_ls_R_factor_all 0.0842
_refine_ls_R_factor_gt 0.0625
_refine_ls_shift/su_max 0.001
_refine_ls_shift/su_mean 0.000
_refine_ls_structure_factor_coef Fsqd
_refine_ls_weighting_details 'w=1/[\s^2^(Fo^2^)+215.6274P] where P=(Fo^2^+2Fc^2^)/3'
_refine_ls_weighting_scheme calc
_refine_ls_wR_factor_gt 0.1182
_refine_ls_wR_factor_ref 0.1286
_reflns_Friedel_coverage 0.000
_reflns_number_gt 18325
_reflns_number_total 23334
_reflns_threshold_expression 'I > 2\s(I)'
_cod_data_source_file d4gc00865k2.cif
_cod_data_source_block p201212e_sq
_cod_depositor_comments 'Adding full bibliography for 7248647.cif.'
_cod_database_code 7248647
_shelx_shelxl_version_number 2018/1
_chemical_oxdiff_formula HfCHON
_shelx_space_group_comment
;
The symmetry employed for this shelxl refinement is uniquely defined
by the following loop, which should always be used as a source of
symmetry information in preference to the above space-group names.
They are only intended as comments.
;
_shelx_estimated_absorpt_t_max 0.240
_shelx_estimated_absorpt_t_min 0.206
_reflns_odcompleteness_completeness 99.80
_reflns_odcompleteness_iscentric 1
_reflns_odcompleteness_theta 26.32
_olex2_refinement_description
;
1. Fixed Uiso
 At 1.2 times of:
  All C(H,H) groups
 At 1.5 times of:
  All C(H,H,H) groups, All O(H) groups, All O(H,H) groups
2. Restrained distances
 C13-C1
 1.54 with sigma of 0.02
 C02D-C01S
 1.54 with sigma of 0.02
 C027-C01S
 1.4 with sigma of 0.02
 C3-O2
 1.43 with sigma of 0.02
 O016-C3
 1.3 with sigma of 0.02
 C3-O016
 1.43 with sigma of 0.02
 C2-C1
 1.54 with sigma of 0.02
 C1-C13
 1.34 with sigma of 0.02
 C15-C02I
 1.54 with sigma of 0.02
 C20-C15
 1.34 with sigma of 0.02
 C11-C19
 1.54 with sigma of 0.02
 H015-O17
 1.85 with sigma of 0.02
 C19-C21
 1.54 with sigma of 0.02
 H2-O00Y
 1.88 with sigma of 0.02
 C16-C18
 1.34 with sigma of 0.02
 C16-C10
 1.54 with sigma of 0.02
 H00F-H015
 2.1 with sigma of 0.02
3. Uiso/Uaniso restraints and constraints
Uanis(C16) \\sim Ueq: with sigma of 0.02 and sigma for terminal atoms of 0.04
: with sigma of 0 and sigma for terminal atoms of 0
Uanis(C14) \\sim Ueq: with sigma of 0.02 and sigma for terminal atoms of 0.04
Uanis(C3) \\sim Ueq: with sigma of 0.02 and sigma for terminal atoms of 0.04
: with sigma of 0.1 and sigma for terminal atoms of 0.2
Uanis(O2) \\sim Ueq: with sigma of 0.02 and sigma for terminal atoms of 0.04
Uanis(C19) \\sim Ueq: with sigma of 0 and sigma for terminal atoms of 0
Uanis(C18) \\sim Ueq: with sigma of 0.02 and sigma for terminal atoms of 0.04
Uanis(Hf01) \\sim Ueq: with sigma of 0.02 and sigma for terminal atoms of 0.04
Uanis(C20) \\sim Ueq: with sigma of 0.02 and sigma for terminal atoms of 0.04
Uanis(O012) \\sim Ueq: with sigma of 0.02 and sigma for terminal atoms of 0.04
4.a Rotating group:
 O014(H01A,H01B)
4.b Ternary CH refined with riding coordinates:
 O00B(H00B), O00C(H00C), O00E(H00E), O00F(H00F)
4.c Secondary CH2 refined with riding coordinates:
 C22(H22A,H22B), C11(H11A,H11B), C19(H19A,H19B)
4.d X=CH2 refined with riding coordinates:
 C01R(H01F,H01G), C01V(H01H,H01I), C01Y(H01J,H01K), C01Z(H01L,H01M), C027(H02G,
 H02H), C028(H02I,H02J), C02E(H02Q,H02R), C02F(H02S,H02T), C02G(H02U,H02V),
 C02K(H02Z,HB), C02L(H02,HC), C14(H14A,H14B), C20(H20A,H20B), C18(H18A,H18B),
 C13(H13A,H13B)
4.e Idealised Me refined as rotating group:
 C01O(H01C,H01D,H01E), C020(H02A,H02B,H02C), C022(H02D,H02E,H02F), C029(H02K,
 H02L,H02M), C02D(H02N,H02O,H02P), C02H(H02W,H02X,H02Y), C02I(H1,H,HA), C4(H4A,
 H4B,H4C), C6(H6A,H6B,H6C), C7(H7A,H7B,H7C), C8(H8A,H8B,H8C), C9(H9A,H9B,H9C),
 C10(H10A,H10B,H10C), C12(H12A,H12B,H12C), C21(H21A,H21B,H21C), C2(H2A,H2B,H2C)
4.f Idealised tetrahedral OH refined as rotating group:
 O015(H015), O019(H019), O01A(H01N), O2(H2)
;
_smtbx_masks_void_probe_radius 1.2
_smtbx_masks_void_truncation_radius 1.2
_platon_squeeze_void_probe_radius 1.20
_olex2_date_sample_data_collection 2020-12-13
_olex2_submission_special_instructions 'No special instructions were received'
_oxdiff_exptl_absorpt_empirical_details
;
Empirical correction (ABSPACK) includes:
- Absorption correction using spherical harmonics
- Frame scaling
;
_oxdiff_exptl_absorpt_empirical_full_max 1.931
_oxdiff_exptl_absorpt_empirical_full_min 0.636

loop_
_space_group_symop_operation_xyz
'x, y, z'
'-x, y+1/2, -z+1/2'
'-x, -y, -z'
'x, -y-1/2, z-1/2'

loop_
_atom_site_label
_atom_site_type_symbol
_atom_site_fract_x
_atom_site_fract_y
_atom_site_fract_z
_atom_site_U_iso_or_equiv
_atom_site_adp_type
_atom_site_occupancy
_atom_site_site_symmetry_order
_atom_site_calc_flag
_atom_site_refinement_flags_posn
_atom_site_refinement_flags_adp
_atom_site_refinement_flags_occupancy
_atom_site_disorder_assembly
_atom_site_disorder_group
Hf01 Hf 0.16420(2) 0.36497(2) 0.31553(2) 0.02504(9) Uani 1 1 d . U . . .
Hf02 Hf 0.36547(2) 0.35152(2) 0.30680(2) 0.02572(9) Uani 1 1 d . . . . .
Hf03 Hf 0.24013(2) 0.20532(2) 0.27268(2) 0.02629(9) Uani 1 1 d . . . . .
Hf04 Hf 0.16938(2) 0.20067(2) 0.37528(2) 0.02713(9) Uani 1 1 d . . . . .
Hf05 Hf 0.29661(3) 0.34424(2) 0.40985(2) 0.02873(10) Uani 1 1 d . . . . .
Hf06 Hf 0.37511(2) 0.18708(2) 0.36578(2) 0.03151(10) Uani 1 1 d . . . . .
O007 O 0.1744(4) 0.2515(4) 0.3166(2) 0.0289(15) Uani 1 1 d . . . . .
O008 O 0.2787(4) 0.3833(4) 0.3455(2) 0.0260(14) Uani 1 1 d . . . . .
O009 O 0.3385(3) 0.2416(4) 0.3085(2) 0.0285(15) Uani 1 1 d . . . . .
O00A O 0.2834(4) 0.2322(4) 0.3951(2) 0.0315(16) Uani 1 1 d . . . . .
O00B O 0.2495(4) 0.3368(4) 0.2701(2) 0.0269(14) Uani 1 1 d . . . . .
H00B H 0.241421 0.359810 0.241068 0.040 Uiso 1 1 calc R U . . .
O00C O 0.3976(4) 0.3153(4) 0.3750(2) 0.0306(15) Uani 1 1 d . . . . .
H00C H 0.449672 0.330208 0.388780 0.046 Uiso 1 1 calc R U . . .
O00D O 0.1465(4) 0.2437(4) 0.2246(2) 0.0322(16) Uani 1 1 d . . . . .
O00E O 0.1729(4) 0.3303(4) 0.3847(2) 0.0303(15) Uani 1 1 d . . . . .
H00E H 0.134131 0.351605 0.402347 0.045 Uiso 1 1 calc R U . . .
O00F O 0.2569(4) 0.1407(4) 0.3391(2) 0.0299(15) Uani 1 1 d . . . . .
H00F H 0.252265 0.086288 0.337492 0.045 Uiso 1 1 calc DR U . . .
O00G O 0.3030(4) 0.2339(4) 0.2174(2) 0.0340(16) Uani 1 1 d . . . . .
O00H O 0.0472(4) 0.2394(4) 0.3698(3) 0.0348(17) Uani 1 1 d . . . . .
O00I O 0.1536(4) 0.1176(4) 0.2675(3) 0.0366(17) Uani 1 1 d . . . . .
O00J O 0.3095(4) 0.1075(4) 0.2604(3) 0.0355(17) Uani 1 1 d . . . . .
O00K O 0.3550(4) 0.4643(4) 0.2743(2) 0.0318(16) Uani 1 1 d . . . . .
O00L O 0.3874(4) 0.3267(4) 0.2389(2) 0.0321(16) Uani 1 1 d . . . . .
O00M O 0.0929(4) 0.3457(4) 0.2519(2) 0.0327(16) Uani 1 1 d . . . . .
O00N O 0.4882(4) 0.3132(4) 0.3092(3) 0.0364(17) Uani 1 1 d . . . . .
O00O O 0.1541(5) 0.2255(4) 0.4445(2) 0.0383(18) Uani 1 1 d . . . . .
O00P O 0.0982(4) 0.1214(4) 0.3306(3) 0.0387(18) Uani 1 1 d . . . . .
O00Q O 0.4337(4) 0.4513(4) 0.3340(2) 0.0348(16) Uani 1 1 d . . . . .
O00R O 0.0413(4) 0.3433(4) 0.3298(2) 0.0341(16) Uani 1 1 d . . . . .
O00S O 0.2475(5) 0.4559(4) 0.4306(3) 0.0410(18) Uani 1 1 d . . . . .
O00T O 0.2373(5) 0.3173(4) 0.4673(2) 0.0382(18) Uani 1 1 d . . . . .
O00U O 0.4392(5) 0.2004(5) 0.4308(3) 0.048(2) Uani 1 1 d . . . . .
O00V O 0.4013(4) 0.0987(4) 0.3188(3) 0.043(2) Uani 1 1 d . . . . .
O00W O 0.1721(5) 0.4759(4) 0.2808(3) 0.0383(18) Uani 1 1 d . . . . .
O00X O 0.3877(5) 0.3028(5) 0.4606(3) 0.045(2) Uani 1 1 d . . . . .
O00Y O 0.1272(5) 0.4737(4) 0.3441(3) 0.0379(18) Uani 1 1 d D . . . .
O00Z O 0.4944(4) 0.2084(4) 0.3490(3) 0.0407(19) Uani 1 1 d . . . . .
O010 O 0.1670(6) 0.0962(5) 0.4083(3) 0.050(2) Uani 1 1 d . . . . .
O011 O 0.3737(5) 0.4443(5) 0.4294(3) 0.0433(19) Uani 1 1 d . . . . .
O012 O 0.2259(5) 0.3935(5) 0.1870(3) 0.046(2) Uani 1 1 d . U . . .
O013 O 0.5481(5) 0.3555(5) 0.4101(3) 0.057(3) Uani 1 1 d . . . . .
O014 O 0.3756(6) 0.0785(5) 0.4004(3) 0.059(3) Uani 1 1 d . . . . .
H01A H 0.346181 0.046706 0.384942 0.089 Uiso 1 1 d R U . . .
H01B H 0.352922 0.082420 0.424270 0.089 Uiso 1 1 d R U . . .
O015 O 0.2633(6) -0.0121(5) 0.3490(4) 0.071(3) Uani 1 1 d . . . . .
H015 H 0.230275 -0.016734 0.366226 0.107 Uiso 1 1 calc DR U . . .
O016 O 0.0586(6) 0.3851(6) 0.4319(3) 0.060(3) Uani 1 1 d D . . . .
C017 C 0.0966(6) 0.2956(6) 0.2235(4) 0.034(2) Uani 1 1 d . . . . .
C018 C 0.5248(6) 0.2575(6) 0.3266(4) 0.033(2) Uani 1 1 d . . . . .
O019 O 0.5266(6) 0.4738(5) 0.4262(4) 0.061(3) Uani 1 1 d . . . . .
H019 H 0.485753 0.457030 0.433991 0.092 Uiso 1 1 calc R U . . .
O01A O 0.2648(10) 0.5106(6) 0.1978(3) 0.094(5) Uani 1 1 d . . . . .
H01N H 0.289481 0.494010 0.220048 0.140 Uiso 1 1 calc R U . . .
C01B C 0.4021(7) 0.4935(6) 0.3043(4) 0.037(2) Uani 1 1 d . . . . .
C01C C 0.4351(7) 0.2481(8) 0.4605(4) 0.044(3) Uani 1 1 d . . . . .
C01D C 0.1483(6) 0.5118(6) 0.3125(4) 0.035(2) Uani 1 1 d . . . . .
C01E C 0.1025(6) 0.0967(6) 0.2919(4) 0.037(2) Uani 1 1 d . . . . .
C01F C 0.0117(6) 0.2912(6) 0.3499(4) 0.036(2) Uani 1 1 d . . . . .
C01G C 0.3564(6) 0.2803(6) 0.2110(4) 0.034(2) Uani 1 1 d . . . . .
C01H C 0.3714(6) 0.0798(6) 0.2809(4) 0.038(3) Uani 1 1 d . . . . .
C01I C 0.1833(6) 0.2713(6) 0.4729(3) 0.032(2) Uani 1 1 d . . . . .
C01J C 0.3150(9) 0.4839(7) 0.4376(4) 0.046(3) Uani 1 1 d . . . . .
C01K C 0.0422(7) 0.0416(6) 0.2752(4) 0.040(3) Uani 1 1 d . . . . .
C01L C 0.2312(8) 0.4554(7) 0.1746(4) 0.044(3) Uani 1 1 d . . . . .
C01M C 0.0354(7) 0.2961(7) 0.1846(4) 0.042(3) Uani 1 1 d . . . . .
C01N C 0.3853(7) 0.2779(7) 0.1665(4) 0.045(3) Uani 1 1 d . . . . .
C01O C -0.0180(8) 0.0226(9) 0.3035(5) 0.059(4) Uani 1 1 d . . . . .
H01C H -0.054652 -0.011996 0.288702 0.089 Uiso 1 1 calc R U . . .
H01D H -0.045374 0.066923 0.310532 0.089 Uiso 1 1 calc R U . . .
H01E H 0.006516 0.000229 0.329938 0.089 Uiso 1 1 calc R U . . .
C01P C 0.6088(7) 0.2478(7) 0.3198(5) 0.048(3) Uani 1 1 d . . . . .
C01Q C 0.4206(8) 0.5740(6) 0.3069(4) 0.044(3) Uani 1 1 d . . . . .
C01R C -0.0293(8) 0.3355(8) 0.1851(5) 0.057(4) Uani 1 1 d . . . . .
H01F H -0.067987 0.333907 0.161353 0.068 Uiso 1 1 calc R U . . .
H01G H -0.036430 0.364986 0.209213 0.068 Uiso 1 1 calc R U . . .
C01S C 0.1438(8) 0.5935(6) 0.3103(4) 0.051(3) Uani 1 1 d D . . . .
C01T C 0.5727(8) 0.4183(9) 0.4169(4) 0.054(4) Uani 1 1 d . . . . .
C01U C 0.4100(8) 0.0201(7) 0.2567(5) 0.052(3) Uani 1 1 d . . . . .
C01V C 0.0494(8) 0.0113(8) 0.2343(5) 0.059(4) Uani 1 1 d . . . . .
H01H H 0.013818 -0.024574 0.222650 0.071 Uiso 1 1 calc R U . . .
H01I H 0.089872 0.026934 0.218501 0.071 Uiso 1 1 calc R U . . .
C01W C 0.1526(8) 0.2684(7) 0.5162(4) 0.043(3) Uani 1 1 d . . . . .
C01X C -0.0777(7) 0.2949(8) 0.3503(5) 0.051(3) Uani 1 1 d . . . . .
C01Y C 0.1903(10) 0.3090(8) 0.5488(4) 0.067(4) Uani 1 1 d . . . . .
H01J H 0.172486 0.308900 0.576290 0.080 Uiso 1 1 calc R U . . .
H01K H 0.234181 0.337067 0.543830 0.080 Uiso 1 1 calc R U . . .
C01Z C 0.6408(7) 0.2949(8) 0.2915(5) 0.057(4) Uani 1 1 d . . . . .
H01L H 0.692645 0.288410 0.285750 0.069 Uiso 1 1 calc R U . . .
H01M H 0.610662 0.333364 0.278109 0.069 Uiso 1 1 calc R U . . .
C020 C 0.0524(8) 0.2470(9) 0.1474(4) 0.057(4) Uani 1 1 d . . . . .
H02A H 0.104429 0.257159 0.139913 0.086 Uiso 1 1 calc R U . . .
H02B H 0.014670 0.256671 0.122488 0.086 Uiso 1 1 calc R U . . .
H02C H 0.048879 0.195720 0.155830 0.086 Uiso 1 1 calc R U . . .
C021 C 0.4888(10) 0.2361(9) 0.5026(5) 0.067(4) Uani 1 1 d . . . . .
C022 C 0.3794(11) 0.0052(8) 0.2122(6) 0.079(5) Uani 1 1 d . . . . .
H02D H 0.328157 -0.016981 0.211439 0.118 Uiso 1 1 calc R U . . .
H02E H 0.414114 -0.028309 0.199295 0.118 Uiso 1 1 calc R U . . .
H02F H 0.375548 0.051061 0.195950 0.118 Uiso 1 1 calc R U . . .
C023 C 0.3261(10) 0.5602(7) 0.4558(5) 0.061(4) Uani 1 1 d . . . . .
C027 C 0.1618(11) 0.6309(7) 0.2731(5) 0.082(5) Uani 1 1 d D . . . .
H02G H 0.176676 0.604106 0.249413 0.099 Uiso 1 1 calc R U . . .
H02H H 0.158880 0.682581 0.271788 0.099 Uiso 1 1 calc R U . . .
C028 C 0.4505(9) 0.3165(8) 0.1597(5) 0.071(5) Uani 1 1 d . . . . .
H02I H 0.469289 0.315323 0.132503 0.086 Uiso 1 1 calc R U . . .
H02J H 0.476650 0.344452 0.182315 0.086 Uiso 1 1 calc R U . . .
C029 C 0.3936(10) 0.6187(8) 0.2698(5) 0.067(4) Uani 1 1 d . . . . .
H02K H 0.416492 0.667492 0.273233 0.100 Uiso 1 1 calc R U . . .
H02L H 0.337232 0.622695 0.267587 0.100 Uiso 1 1 calc R U . . .
H02M H 0.408818 0.595971 0.243799 0.100 Uiso 1 1 calc R U . . .
C02D C 0.1200(11) 0.6310(8) 0.3491(5) 0.076(5) Uani 1 1 d D . . . .
H02N H 0.129774 0.683531 0.347118 0.114 Uiso 1 1 calc R U . . .
H02O H 0.149839 0.611352 0.374840 0.114 Uiso 1 1 calc R U . . .
H02P H 0.064932 0.622711 0.350762 0.114 Uiso 1 1 calc R U . . .
C02E C -0.1183(8) 0.3516(11) 0.3277(6) 0.088(6) Uani 1 1 d . . . . .
H02Q H -0.172640 0.355251 0.327659 0.105 Uiso 1 1 calc R U . . .
H02R H -0.091465 0.386329 0.312468 0.105 Uiso 1 1 calc R U . . .
C02F C 0.4657(10) 0.6028(7) 0.3434(5) 0.069(5) Uani 1 1 d . . . . .
H02S H 0.479325 0.653029 0.344277 0.083 Uiso 1 1 calc R U . . .
H02T H 0.482208 0.571924 0.366851 0.083 Uiso 1 1 calc R U . . .
C02G C 0.4732(9) -0.0151(9) 0.2781(6) 0.070(5) Uani 1 1 d . . . . .
H02U H 0.499697 -0.051386 0.263881 0.085 Uiso 1 1 calc R U . . .
H02V H 0.490016 -0.002831 0.307008 0.085 Uiso 1 1 calc R U . . .
C02H C 0.0822(9) 0.2212(11) 0.5194(4) 0.078(5) Uani 1 1 d . . . . .
H02W H 0.095461 0.169933 0.515084 0.117 Uiso 1 1 calc R U . . .
H02X H 0.040960 0.235985 0.497333 0.117 Uiso 1 1 calc R U . . .
H02Y H 0.064691 0.227170 0.547761 0.117 Uiso 1 1 calc R U . . .
C02I C 0.2024(11) 0.5501(8) 0.1153(6) 0.088(6) Uani 1 1 d D . . . .
H1 H 0.218028 0.581781 0.139916 0.132 Uiso 1 1 calc R U . . .
H H 0.149967 0.562746 0.103163 0.132 Uiso 1 1 calc R U . . .
HA H 0.237999 0.556744 0.093574 0.132 Uiso 1 1 calc R U . . .
C02J C 0.6565(9) 0.4409(11) 0.4150(5) 0.071(5) Uani 1 1 d . . . . .
C02K C 0.4717(10) 0.2741(10) 0.5387(5) 0.074(5) Uani 1 1 d . . . . .
H02Z H 0.504810 0.270271 0.564731 0.089 Uiso 1 1 calc R U . . .
HB H 0.426918 0.303794 0.537361 0.089 Uiso 1 1 calc R U . . .
C02L C 0.3998(11) 0.5847(10) 0.4701(6) 0.095(7) Uani 1 1 d . . . . .
H02 H 0.406842 0.631566 0.482798 0.114 Uiso 1 1 calc R U . . .
HC H 0.443173 0.554520 0.467115 0.114 Uiso 1 1 calc R U . . .
C4 C 0.6773(10) 0.5179(10) 0.4227(7) 0.090(6) Uani 1 1 d . . . . .
H4A H 0.646812 0.548560 0.401603 0.134 Uiso 1 1 calc R U . . .
H4B H 0.732323 0.524631 0.420042 0.134 Uiso 1 1 calc R U . . .
H4C H 0.666653 0.531772 0.451611 0.134 Uiso 1 1 calc R U . . .
C6 C 0.6495(8) 0.1872(10) 0.3421(6) 0.080(5) Uani 1 1 d . . . . .
H6A H 0.624230 0.141172 0.332849 0.119 Uiso 1 1 calc R U . . .
H6B H 0.648523 0.193049 0.373084 0.119 Uiso 1 1 calc R U . . .
H6C H 0.703092 0.186460 0.335490 0.119 Uiso 1 1 calc R U . . .
C7 C -0.1105(9) 0.2392(10) 0.3745(7) 0.094(7) Uani 1 1 d . . . . .
H7A H -0.163381 0.252804 0.378992 0.142 Uiso 1 1 calc R U . . .
H7B H -0.079528 0.233589 0.402263 0.142 Uiso 1 1 calc R U . . .
H7C H -0.111233 0.192913 0.358759 0.142 Uiso 1 1 calc R U . . .
C8 C 0.3403(10) 0.2328(12) 0.1336(5) 0.089(7) Uani 1 1 d . . . . .
H8A H 0.334170 0.183456 0.144841 0.134 Uiso 1 1 calc R U . . .
H8B H 0.367581 0.230117 0.107942 0.134 Uiso 1 1 calc R U . . .
H8C H 0.289412 0.254812 0.126149 0.134 Uiso 1 1 calc R U . . .
C9 C 0.2575(14) 0.6043(11) 0.4596(8) 0.124(9) Uani 1 1 d . . . . .
H9A H 0.236987 0.622272 0.431214 0.187 Uiso 1 1 calc R U . . .
H9B H 0.271100 0.645804 0.478618 0.187 Uiso 1 1 calc R U . . .
H9C H 0.218387 0.574389 0.471449 0.187 Uiso 1 1 calc R U . . .
C10 C 0.0079(12) 0.0954(12) 0.4361(7) 0.105(7) Uani 1 1 d D . . . .
H10A H 0.040738 0.135440 0.448175 0.157 Uiso 1 1 calc R U . . .
H10B H -0.031899 0.085100 0.455039 0.157 Uiso 1 1 calc R U . . .
H10C H -0.016716 0.109494 0.407756 0.157 Uiso 1 1 calc R U . . .
C12 C 0.5546(14) 0.1891(14) 0.5000(8) 0.145(12) Uani 1 1 d . . . . .
H12A H 0.590623 0.194378 0.526043 0.217 Uiso 1 1 calc R U . . .
H12B H 0.580497 0.202700 0.475006 0.217 Uiso 1 1 calc R U . . .
H12C H 0.537264 0.138236 0.497144 0.217 Uiso 1 1 calc R U . . .
C14 C 0.7036(12) 0.3856(14) 0.4059(8) 0.115(8) Uani 1 1 d . U . . .
H14A H 0.756681 0.394756 0.403903 0.138 Uiso 1 1 calc R U . . .
H14B H 0.683551 0.337674 0.401512 0.138 Uiso 1 1 calc R U . . .
C15 C 0.2044(13) 0.4730(9) 0.1295(5) 0.091(7) Uani 1 1 d D . . . .
C16 C 0.0565(15) 0.0280(12) 0.4322(9) 0.127(9) Uani 1 1 d D U . . .
C20 C 0.166(2) 0.4178(13) 0.1037(7) 0.186(13) Uani 1 1 d D U . . .
H20A H 0.158682 0.370987 0.115438 0.224 Uiso 1 1 calc R U . . .
H20B H 0.148518 0.427627 0.074580 0.224 Uiso 1 1 calc R U . . .
C22 C 0.2500(13) -0.0675(10) 0.3150(8) 0.104(7) Uani 1 1 d . . . . .
H22A H 0.193490 -0.071629 0.307593 0.125 Uiso 1 1 calc R U . . .
H22B H 0.271323 -0.047919 0.289362 0.125 Uiso 1 1 calc R U . . .
C21 C 0.3238(15) -0.2522(15) 0.3670(10) 0.153(12) Uani 1 1 d D . . . .
H21A H 0.361818 -0.262070 0.346944 0.230 Uiso 1 1 calc R U . . .
H21B H 0.277838 -0.282339 0.359388 0.230 Uiso 1 1 calc R U . . .
H21C H 0.346054 -0.263963 0.396181 0.230 Uiso 1 1 calc R U . . .
C11 C 0.279(3) -0.1377(14) 0.3215(9) 0.190(17) Uani 1 1 d D . . . .
H11A H 0.324637 -0.140922 0.305807 0.228 Uiso 1 1 calc R U . . .
H11B H 0.239449 -0.170732 0.306560 0.228 Uiso 1 1 calc R U . . .
C19 C 0.301(3) -0.1711(17) 0.3645(12) 0.24(2) Uani 1 1 d D . . . .
H19A H 0.257550 -0.164297 0.381797 0.290 Uiso 1 1 calc R U . . .
H19B H 0.345176 -0.142752 0.378529 0.290 Uiso 1 1 calc R U . . .
O17 O 0.1570(11) -0.0246(8) 0.4041(7) 0.158(8) Uani 1 1 d D . . . .
C5 C 0.1298(14) 0.0367(10) 0.4128(7) 0.097(7) Uani 1 1 d . . . . .
C18 C 0.033(3) -0.0406(17) 0.4452(15) 0.27(2) Uani 1 1 d D U . . .
H18A H 0.063668 -0.082412 0.441745 0.325 Uiso 1 1 calc R U . . .
H18B H -0.014331 -0.045450 0.457569 0.325 Uiso 1 1 calc R U . . .
O2 O 0.0249(11) 0.4958(9) 0.4031(7) 0.150(7) Uani 1 1 d D U . . .
H2 H 0.059499 0.481962 0.388404 0.225 Uiso 1 1 calc DR U . . .
C3 C 0.0107(11) 0.4415(9) 0.4318(6) 0.093(6) Uani 1 1 d D U . . .
C1 C -0.0563(15) 0.4470(13) 0.4544(7) 0.111(8) Uani 1 1 d D . . . .
C2 C -0.0613(16) 0.3822(17) 0.4863(12) 0.22(2) Uani 1 1 d D . . . .
H2A H -0.083253 0.339407 0.470746 0.335 Uiso 1 1 calc R U . . .
H2B H -0.094263 0.396130 0.508356 0.335 Uiso 1 1 calc R U . . .
H2C H -0.009489 0.370489 0.499965 0.335 Uiso 1 1 calc R U . . .
C13 C -0.085(2) 0.5212(17) 0.4506(10) 0.27(3) Uani 1 1 d D . . . .
H13A H -0.060080 0.556389 0.434925 0.323 Uiso 1 1 calc R U . . .
H13B H -0.129865 0.534542 0.463768 0.323 Uiso 1 1 calc R U . . .

loop_
_atom_site_aniso_label
_atom_site_aniso_U_11
_atom_site_aniso_U_22
_atom_site_aniso_U_33
_atom_site_aniso_U_23
_atom_site_aniso_U_13
_atom_site_aniso_U_12
Hf01 0.02482(19) 0.02145(19) 0.0292(2) 0.00057(15) 0.00446(15) 0.00417(15)
Hf02 0.02371(19) 0.02001(19) 0.0338(2) 0.00016(16) 0.00484(16) -0.00212(15)
Hf03 0.02508(19) 0.02018(19) 0.0345(2) -0.00367(16) 0.00721(16) -0.00119(15)
Hf04 0.0268(2) 0.02176(19) 0.0336(2) 0.00164(16) 0.00690(16) -0.00141(16)
Hf05 0.0329(2) 0.0240(2) 0.0290(2) 0.00139(16) 0.00161(17) -0.00308(16)
Hf06 0.0250(2) 0.0221(2) 0.0468(3) 0.00592(18) 0.00149(18) 0.00211(16)
O007 0.025(3) 0.017(3) 0.044(4) -0.001(3) 0.004(3) 0.002(3)
O008 0.031(4) 0.023(3) 0.026(3) 0.005(3) 0.008(3) 0.002(3)
O009 0.009(3) 0.031(4) 0.047(4) 0.001(3) 0.010(3) -0.002(3)
O00A 0.032(4) 0.024(3) 0.037(4) -0.006(3) 0.000(3) -0.005(3)
O00B 0.032(4) 0.033(4) 0.017(3) -0.002(3) 0.005(3) 0.003(3)
O00C 0.025(3) 0.026(4) 0.039(4) 0.001(3) -0.002(3) -0.002(3)
O00D 0.031(4) 0.030(4) 0.037(4) -0.007(3) 0.013(3) 0.001(3)
O00E 0.034(4) 0.027(4) 0.032(4) 0.008(3) 0.012(3) 0.006(3)
O00F 0.031(4) 0.013(3) 0.045(4) 0.000(3) 0.006(3) -0.001(3)
O00G 0.036(4) 0.030(4) 0.037(4) -0.001(3) 0.009(3) -0.003(3)
O00H 0.023(3) 0.036(4) 0.047(5) 0.005(3) 0.010(3) 0.005(3)
O00I 0.033(4) 0.026(4) 0.052(5) -0.010(3) 0.011(3) -0.004(3)
O00J 0.033(4) 0.020(3) 0.056(5) -0.006(3) 0.014(3) -0.001(3)
O00K 0.036(4) 0.030(4) 0.030(4) 0.002(3) 0.006(3) -0.013(3)
O00L 0.033(4) 0.025(4) 0.040(4) -0.001(3) 0.010(3) -0.007(3)
O00M 0.025(3) 0.036(4) 0.036(4) 0.002(3) -0.003(3) 0.004(3)
O00N 0.028(4) 0.028(4) 0.055(5) -0.002(3) 0.013(3) 0.004(3)
O00O 0.048(5) 0.033(4) 0.036(4) 0.005(3) 0.012(3) -0.006(3)
O00P 0.033(4) 0.028(4) 0.057(5) -0.005(4) 0.011(4) -0.010(3)
O00Q 0.035(4) 0.025(4) 0.044(4) 0.001(3) 0.004(3) -0.007(3)
O00R 0.028(4) 0.032(4) 0.042(4) 0.002(3) 0.003(3) 0.004(3)
O00S 0.045(5) 0.037(4) 0.042(5) -0.005(4) 0.010(4) 0.005(4)
O00T 0.050(5) 0.038(4) 0.028(4) 0.001(3) 0.009(3) -0.005(4)
O00U 0.033(4) 0.050(5) 0.059(6) 0.003(4) -0.007(4) 0.008(4)
O00V 0.030(4) 0.025(4) 0.076(6) 0.001(4) 0.007(4) 0.003(3)
O00W 0.042(4) 0.033(4) 0.040(4) 0.003(3) 0.002(3) 0.009(3)
O00X 0.042(5) 0.045(5) 0.045(5) 0.014(4) -0.013(4) -0.013(4)
O00Y 0.043(4) 0.029(4) 0.043(4) -0.001(3) 0.009(4) 0.011(3)
O00Z 0.030(4) 0.029(4) 0.063(5) 0.004(4) 0.003(4) 0.002(3)
O010 0.073(6) 0.032(4) 0.048(5) 0.008(4) 0.016(4) -0.011(4)
O011 0.048(5) 0.037(4) 0.042(5) -0.009(4) -0.003(4) -0.011(4)
O012 0.070(6) 0.036(4) 0.031(4) 0.011(3) 0.005(4) 0.002(4)
O013 0.029(4) 0.057(6) 0.080(7) 0.000(5) -0.020(4) -0.022(4)
O014 0.068(6) 0.033(5) 0.076(7) 0.013(4) 0.002(5) 0.003(4)
O015 0.081(7) 0.022(4) 0.112(9) 0.007(5) 0.018(6) -0.006(5)
O016 0.057(6) 0.064(6) 0.065(6) -0.011(5) 0.029(5) 0.030(5)
C017 0.026(5) 0.035(6) 0.041(6) -0.003(5) 0.008(4) -0.011(4)
C018 0.024(5) 0.028(5) 0.046(6) -0.007(5) 0.001(4) -0.001(4)
O019 0.052(6) 0.051(6) 0.075(7) -0.005(5) -0.019(5) -0.016(5)
O01A 0.182(14) 0.037(6) 0.051(6) 0.011(5) -0.032(7) -0.028(7)
C01B 0.045(6) 0.030(6) 0.037(6) -0.001(5) 0.007(5) -0.005(5)
C01C 0.035(6) 0.051(7) 0.044(7) 0.015(6) -0.003(5) -0.014(6)
C01D 0.030(5) 0.039(6) 0.033(6) 0.001(5) -0.009(4) 0.006(5)
C01E 0.034(6) 0.029(5) 0.050(7) 0.000(5) 0.011(5) -0.002(4)
C01F 0.030(5) 0.039(6) 0.037(6) -0.008(5) 0.003(4) -0.007(5)
C01G 0.034(6) 0.030(5) 0.039(6) 0.003(4) 0.013(5) 0.006(4)
C01H 0.030(5) 0.019(5) 0.070(8) -0.002(5) 0.026(6) -0.003(4)
C01I 0.034(5) 0.030(5) 0.032(5) 0.007(4) 0.003(4) 0.006(4)
C01J 0.079(9) 0.032(6) 0.030(6) 0.000(5) 0.019(6) -0.006(6)
C01K 0.036(6) 0.029(6) 0.054(7) -0.005(5) 0.001(5) -0.008(5)
C01L 0.051(7) 0.050(7) 0.032(6) 0.003(5) 0.004(5) 0.006(6)
C01M 0.035(6) 0.055(7) 0.035(6) 0.000(5) 0.000(5) 0.000(5)
C01N 0.042(6) 0.051(7) 0.044(7) -0.015(6) 0.019(5) -0.014(6)
C01O 0.046(7) 0.065(9) 0.066(9) 0.000(7) 0.001(7) -0.021(7)
C01P 0.026(5) 0.044(7) 0.074(9) -0.022(6) 0.002(6) 0.005(5)
C01Q 0.055(7) 0.029(6) 0.049(7) 0.000(5) 0.007(6) -0.011(5)
C01R 0.050(8) 0.060(9) 0.057(8) -0.002(7) -0.006(6) 0.017(7)
C01S 0.058(8) 0.026(6) 0.070(9) 0.001(6) 0.011(7) 0.007(6)
C01T 0.044(7) 0.064(9) 0.049(8) 0.000(7) -0.013(6) -0.027(7)
C01U 0.048(7) 0.030(6) 0.083(10) 0.006(6) 0.035(7) 0.010(5)
C01V 0.042(7) 0.060(9) 0.073(10) -0.020(8) -0.011(7) -0.007(6)
C01W 0.056(7) 0.038(6) 0.036(6) 0.006(5) 0.009(5) 0.009(6)
C01X 0.027(6) 0.047(7) 0.079(10) -0.004(7) 0.006(6) 0.001(5)
C01Y 0.103(13) 0.061(9) 0.040(7) -0.005(7) 0.020(8) -0.018(9)
C01Z 0.029(6) 0.046(7) 0.101(12) -0.004(8) 0.026(7) 0.004(5)
C020 0.039(7) 0.090(11) 0.043(7) -0.008(7) -0.001(6) -0.002(7)
C021 0.074(10) 0.066(10) 0.054(9) 0.025(8) -0.023(8) -0.015(8)
C022 0.104(13) 0.045(8) 0.100(13) -0.011(8) 0.064(11) 0.014(8)
C023 0.096(12) 0.035(7) 0.059(9) -0.012(6) 0.040(8) -0.019(7)
C027 0.124(15) 0.018(6) 0.108(14) 0.020(7) 0.025(11) 0.014(8)
C028 0.080(11) 0.065(10) 0.077(10) -0.030(8) 0.048(9) -0.032(8)
C029 0.087(11) 0.034(7) 0.078(11) 0.005(7) -0.002(9) -0.010(7)
C02D 0.101(13) 0.032(7) 0.099(13) -0.009(8) 0.030(10) 0.014(8)
C02E 0.019(6) 0.099(14) 0.144(17) 0.025(13) 0.009(8) 0.008(7)
C02F 0.097(12) 0.021(6) 0.084(11) 0.003(6) -0.010(9) -0.018(7)
C02G 0.069(10) 0.060(9) 0.091(12) 0.016(8) 0.045(9) 0.024(8)
C02H 0.074(10) 0.129(16) 0.034(7) 0.009(9) 0.022(7) -0.026(10)
C02I 0.096(14) 0.065(11) 0.094(14) 0.020(10) -0.027(11) -0.026(10)
C02J 0.055(9) 0.094(13) 0.060(9) -0.006(9) -0.007(7) -0.034(9)
C02K 0.070(10) 0.098(13) 0.051(9) 0.025(9) -0.008(8) -0.027(9)
C02L 0.094(13) 0.068(11) 0.131(17) -0.065(11) 0.050(12) -0.042(10)
C4 0.071(11) 0.078(12) 0.114(16) -0.004(11) -0.016(10) -0.030(10)
C6 0.031(7) 0.080(12) 0.128(16) 0.022(11) 0.009(8) 0.012(7)
C7 0.036(8) 0.067(11) 0.18(2) 0.016(13) 0.024(10) -0.005(8)
C8 0.093(12) 0.133(17) 0.049(9) -0.040(10) 0.041(9) -0.053(12)
C9 0.14(2) 0.063(12) 0.18(2) -0.060(14) 0.024(17) 0.011(13)
C10 0.089(14) 0.120(19) 0.104(16) 0.021(14) 0.010(12) -0.029(14)
C12 0.14(2) 0.15(2) 0.13(2) -0.025(17) -0.084(17) 0.079(18)
C14 0.065(12) 0.122(18) 0.16(2) -0.041(16) 0.014(13) -0.003(12)
C15 0.141(17) 0.071(11) 0.052(9) 0.016(8) -0.032(10) -0.042(12)
C16 0.138(15) 0.105(14) 0.153(16) 0.030(12) 0.080(13) -0.027(12)
C20 0.36(3) 0.115(18) 0.066(13) 0.032(13) -0.063(18) -0.08(2)
C22 0.117(17) 0.059(12) 0.14(2) -0.023(12) 0.040(15) -0.037(11)
C21 0.11(2) 0.14(2) 0.22(3) -0.03(2) 0.02(2) 0.043(18)
C11 0.39(6) 0.074(17) 0.11(2) -0.054(16) 0.04(3) -0.01(2)
C19 0.33(6) 0.16(4) 0.21(4) 0.03(3) -0.08(4) 0.05(4)
O17 0.188(18) 0.056(9) 0.25(2) 0.011(12) 0.129(17) -0.014(10)
C5 0.15(2) 0.043(10) 0.108(16) -0.002(10) 0.051(14) -0.003(11)
C18 0.30(4) 0.19(3) 0.35(4) 0.07(3) 0.15(3) -0.07(3)
O2 0.190(17) 0.106(12) 0.176(16) -0.018(11) 0.116(14) 0.036(11)
C3 0.124(14) 0.089(12) 0.072(10) 0.003(10) 0.029(10) -0.011(11)
C1 0.127(19) 0.117(19) 0.098(16) -0.033(14) 0.055(14) 0.035(16)
C2 0.13(2) 0.21(4) 0.36(6) -0.05(4) 0.17(3) -0.03(3)
C13 0.28(4) 0.34(5) 0.16(3) -0.11(3) -0.07(3) 0.26(4)

loop_
_atom_type_symbol
_atom_type_description
_atom_type_scat_dispersion_real
_atom_type_scat_dispersion_imag
_atom_type_scat_source
C C 0.0033 0.0016 'International Tables Vol C Tables 4.2.6.8 and 6.1.1.4'
H H 0.0000 0.0000 'International Tables Vol C Tables 4.2.6.8 and 6.1.1.4'
Hf Hf -0.5830 6.1852 'International Tables Vol C Tables 4.2.6.8 and 6.1.1.4'
O O 0.0106 0.0060 'International Tables Vol C Tables 4.2.6.8 and 6.1.1.4'

loop_
_geom_angle_atom_site_label_1
_geom_angle_atom_site_label_2
_geom_angle_atom_site_label_3
_geom_angle
_geom_angle_site_symmetry_1
_geom_angle_site_symmetry_3
_geom_angle_publ_flag
Hf03 Hf01 Hf02 59.982(11) . . ?
Hf03 Hf01 Hf04 60.683(12) . . ?
Hf04 Hf01 Hf02 90.809(13) . . ?
O007 Hf01 Hf02 81.32(18) . . ?
O007 Hf01 Hf03 31.51(19) . . ?
O007 Hf01 Hf04 31.5(2) . . ?
O007 Hf01 O008 94.3(3) . . ?
O007 Hf01 O00B 73.6(3) . . ?
O007 Hf01 O00E 72.9(3) . . ?
O007 Hf01 O00M 84.1(3) . . ?
O007 Hf01 O00R 84.5(3) . . ?
O007 Hf01 O00W 150.6(3) . . ?
O007 Hf01 O00Y 151.8(3) . . ?
O007 Hf01 C01D 178.6(3) . . ?
O008 Hf01 Hf02 33.28(17) . . ?
O008 Hf01 Hf03 85.81(18) . . ?
O008 Hf01 Hf04 86.08(17) . . ?
O008 Hf01 O00B 70.3(2) . . ?
O008 Hf01 O00E 70.0(2) . . ?
O008 Hf01 O00M 144.0(3) . . ?
O008 Hf01 O00R 142.7(3) . . ?
O008 Hf01 O00W 88.2(3) . . ?
O008 Hf01 O00Y 88.9(3) . . ?
O008 Hf01 C01D 86.9(3) . . ?
O00B Hf01 Hf02 37.12(17) . . ?
O00B Hf01 Hf03 42.41(18) . . ?
O00B Hf01 Hf04 99.32(18) . . ?
O00B Hf01 O00E 124.9(2) . . ?
O00B Hf01 O00M 74.9(2) . . ?
O00B Hf01 O00R 142.6(3) . . ?
O00B Hf01 O00W 79.8(3) . . ?
O00B Hf01 O00Y 133.1(3) . . ?
O00B Hf01 C01D 106.3(3) . . ?
O00E Hf01 Hf02 95.28(18) . . ?
O00E Hf01 Hf03 98.35(18) . . ?
O00E Hf01 Hf04 41.78(18) . . ?
O00E Hf01 O00M 141.3(3) . . ?
O00E Hf01 O00R 74.1(3) . . ?
O00E Hf01 O00W 134.5(3) . . ?
O00E Hf01 O00Y 82.0(3) . . ?
O00E Hf01 C01D 108.1(3) . . ?
O00M Hf01 Hf02 111.82(18) . . ?
O00M Hf01 Hf03 74.17(18) . . ?
O00M Hf01 Hf04 108.37(19) . . ?
O00M Hf01 O00R 73.0(3) . . ?
O00M Hf01 O00W 77.0(3) . . ?
O00M Hf01 O00Y 109.1(3) . . ?
O00M Hf01 C01D 94.6(3) . . ?
O00R Hf01 Hf02 164.30(19) . . ?
O00R Hf01 Hf03 109.35(19) . . ?
O00R Hf01 Hf04 73.55(19) . . ?
O00R Hf01 O00W 110.6(3) . . ?
O00R Hf01 O00Y 76.3(3) . . ?
O00R Hf01 C01D 94.9(3) . . ?
O00W Hf01 Hf02 85.08(19) . . ?
O00W Hf01 Hf03 120.1(2) . . ?
O00W Hf01 Hf04 174.2(2) . . ?
O00W Hf01 C01D 28.7(3) . . ?
O00Y Hf01 Hf02 114.2(2) . . ?
O00Y Hf01 Hf03 174.2(2) . . ?
O00Y Hf01 Hf04 121.3(2) . . ?
O00Y Hf01 O00W 57.3(3) . . ?
O00Y Hf01 C01D 28.7(3) . . ?
C01D Hf01 Hf02 99.4(2) . . ?
C01D Hf01 Hf03 148.2(3) . . ?
C01D Hf01 Hf04 149.4(2) . . ?
Hf03 Hf02 Hf01 59.695(11) . . ?
Hf06 Hf02 Hf01 90.519(13) . . ?
Hf06 Hf02 Hf03 60.437(12) . . ?
O008 Hf02 Hf01 33.51(19) . . ?
O008 Hf02 Hf03 85.73(18) . . ?
O008 Hf02 Hf06 85.93(17) . . ?
O008 Hf02 O00B 70.5(2) . . ?
O008 Hf02 O00C 69.8(3) . . ?
O008 Hf02 O00K 88.9(2) . . ?
O008 Hf02 O00L 143.4(3) . . ?
O008 Hf02 O00N 143.4(3) . . ?
O008 Hf02 O00Q 86.7(3) . . ?
O008 Hf02 C01B 86.5(3) . . ?
O009 Hf02 Hf01 80.58(16) . . ?
O009 Hf02 Hf03 30.57(19) . . ?
O009 Hf02 Hf06 32.3(2) . . ?
O009 Hf02 O008 94.2(2) . . ?
O009 Hf02 O00B 72.5(3) . . ?
O009 Hf02 O00C 73.9(3) . . ?
O009 Hf02 O00K 151.3(3) . . ?
O009 Hf02 O00L 83.7(3) . . ?
O009 Hf02 O00N 85.0(3) . . ?
O009 Hf02 O00Q 151.1(3) . . ?
O009 Hf02 C01B 179.3(3) . . ?
O00B Hf02 Hf01 37.13(16) . . ?
O00B Hf02 Hf03 42.19(18) . . ?
O00B Hf02 Hf06 98.96(18) . . ?
O00B Hf02 O00C 124.9(2) . . ?
O00B Hf02 O00K 81.8(3) . . ?
O00B Hf02 O00L 74.1(2) . . ?
O00B Hf02 O00N 141.8(3) . . ?
O00B Hf02 O00Q 133.8(3) . . ?
O00B Hf02 C01B 107.9(3) . . ?
O00C Hf02 Hf01 95.23(18) . . ?
O00C Hf02 Hf03 98.35(18) . . ?
O00C Hf02 Hf06 42.04(18) . . ?
O00C Hf02 O00K 133.2(3) . . ?
O00C Hf02 O00L 142.1(3) . . ?
O00C Hf02 O00Q 79.4(3) . . ?
O00C Hf02 C01B 106.1(3) . . ?
O00K Hf02 Hf01 86.64(18) . . ?
O00K Hf02 Hf03 121.85(18) . . ?
O00K Hf02 Hf06 174.20(18) . . ?
O00K Hf02 C01B 28.9(3) . . ?
O00L Hf02 Hf01 111.02(18) . . ?
O00L Hf02 Hf03 74.06(17) . . ?
O00L Hf02 Hf06 108.74(18) . . ?
O00L Hf02 O00K 77.0(3) . . ?
O00L Hf02 O00Q 112.2(3) . . ?
O00L Hf02 C01B 95.9(3) . . ?
O00N Hf02 Hf01 164.42(19) . . ?
O00N Hf02 Hf03 109.11(19) . . ?
O00N Hf02 Hf06 74.1(2) . . ?
O00N Hf02 O00C 74.9(3) . . ?
O00N Hf02 O00K 108.9(3) . . ?
O00N Hf02 O00L 73.1(3) . . ?
O00N Hf02 O00Q 77.5(3) . . ?
O00N Hf02 C01B 94.3(3) . . ?
O00Q Hf02 Hf01 113.05(19) . . ?
O00Q Hf02 Hf03 172.37(19) . . ?
O00Q Hf02 Hf06 119.45(19) . . ?
O00Q Hf02 O00K 57.5(3) . . ?
O00Q Hf02 C01B 28.6(3) . . ?
C01B Hf02 Hf01 100.1(3) . . ?
C01B Hf02 Hf03 149.8(3) . . ?
C01B Hf02 Hf06 147.7(3) . . ?
Hf01 Hf03 Hf02 60.323(11) . . ?
Hf01 Hf03 Hf04 59.737(12) . . ?
Hf01 Hf03 Hf06 90.370(14) . . ?
Hf02 Hf03 Hf04 90.459(14) . . ?
Hf02 Hf03 Hf06 59.550(12) . . ?
Hf06 Hf03 Hf04 61.343(12) . . ?
O007 Hf03 Hf01 31.79(19) . . ?
O007 Hf03 Hf02 81.83(19) . . ?
O007 Hf03 Hf04 30.41(19) . . ?
O007 Hf03 Hf06 81.69(19) . . ?
O007 Hf03 O00B 70.1(2) . . ?
O007 Hf03 O00D 84.5(3) . . ?
O007 Hf03 O00F 69.1(3) . . ?
O007 Hf03 O00G 141.7(3) . . ?
O007 Hf03 O00I 85.5(3) . . ?
O007 Hf03 O00J 143.0(3) . . ?
O009 Hf03 Hf01 81.32(19) . . ?
O009 Hf03 Hf02 30.8(2) . . ?
O009 Hf03 Hf04 82.21(19) . . ?
O009 Hf03 Hf06 31.2(2) . . ?
O009 Hf03 O007 89.6(3) . . ?
O009 Hf03 O00B 68.9(3) . . ?
O009 Hf03 O00D 141.2(3) . . ?
O009 Hf03 O00F 70.6(3) . . ?
O009 Hf03 O00G 84.1(3) . . ?
O009 Hf03 O00I 143.3(3) . . ?
O009 Hf03 O00J 85.3(3) . . ?
O00B Hf03 Hf01 38.56(15) . . ?
O00B Hf03 Hf02 38.36(16) . . ?
O00B Hf03 Hf04 94.89(15) . . ?
O00B Hf03 Hf06 94.59(16) . . ?
O00D Hf03 Hf01 73.62(18) . . ?
O00D Hf03 Hf02 110.51(19) . . ?
O00D Hf03 Hf04 108.69(17) . . ?
O00D Hf03 Hf06 163.99(18) . . ?
O00D Hf03 O00B 73.0(2) . . ?
O00D Hf03 O00F 139.8(2) . . ?
O00D Hf03 O00G 77.4(3) . . ?
O00D Hf03 O00J 120.9(3) . . ?
O00F Hf03 Hf01 95.31(16) . . ?
O00F Hf03 Hf02 95.65(16) . . ?
O00F Hf03 Hf04 38.96(16) . . ?
O00F Hf03 Hf06 39.68(16) . . ?
O00F Hf03 O00B 121.4(2) . . ?
O00G Hf03 Hf01 109.97(19) . . ?
O00G Hf03 Hf02 73.57(19) . . ?
O00G Hf03 Hf04 164.02(19) . . ?
O00G Hf03 Hf06 109.0(2) . . ?
O00G Hf03 O00B 72.4(2) . . ?
O00G Hf03 O00F 141.1(3) . . ?
O00G Hf03 O00J 74.2(3) . . ?
O00I Hf03 Hf01 110.46(19) . . ?
O00I Hf03 Hf02 165.8(2) . . ?
O00I Hf03 Hf04 75.3(2) . . ?
O00I Hf03 Hf06 112.2(2) . . ?
O00I Hf03 O00B 140.8(3) . . ?
O00I Hf03 O00D 74.5(3) . . ?
O00I Hf03 O00F 73.7(3) . . ?
O00I Hf03 O00G 120.6(3) . . ?
O00I Hf03 O00J 77.3(3) . . ?
O00J Hf03 Hf01 165.4(2) . . ?
O00J Hf03 Hf02 109.40(19) . . ?
O00J Hf03 Hf04 112.7(2) . . ?
O00J Hf03 Hf06 75.1(2) . . ?
O00J Hf03 O00B 139.4(2) . . ?
O00J Hf03 O00F 74.6(3) . . ?
Hf01 Hf04 Hf03 59.580(11) . . ?
Hf01 Hf04 Hf06 89.005(13) . . ?
Hf03 Hf04 Hf06 59.140(12) . . ?
Hf05 Hf04 Hf01 60.598(12) . . ?
Hf05 Hf04 Hf03 89.534(13) . . ?
Hf05 Hf04 Hf06 59.003(12) . . ?
O007 Hf04 Hf01 31.72(18) . . ?
O007 Hf04 Hf03 30.31(18) . . ?
O007 Hf04 Hf05 81.51(19) . . ?
O007 Hf04 Hf06 79.61(18) . . ?
O007 Hf04 O00A 90.5(3) . . ?
O007 Hf04 O00E 70.2(2) . . ?
O007 Hf04 O00F 71.2(3) . . ?
O007 Hf04 O00H 85.6(3) . . ?
O007 Hf04 O00O 141.5(3) . . ?
O007 Hf04 O00P 79.3(3) . . ?
O007 Hf04 O010 145.3(3) . . ?
O00A Hf04 Hf01 83.8(2) . . ?
O00A Hf04 Hf03 81.4(2) . . ?
O00A Hf04 Hf05 33.04(19) . . ?
O00A Hf04 Hf06 29.85(19) . . ?
O00A Hf04 O00E 71.3(3) . . ?
O00A Hf04 O00F 67.4(3) . . ?
O00A Hf04 O00H 143.2(3) . . ?
O00A Hf04 O00O 82.5(3) . . ?
O00A Hf04 O00P 142.1(3) . . ?
O00A Hf04 O010 99.6(3) . . ?
O00E Hf04 Hf01 38.85(16) . . ?
O00E Hf04 Hf03 94.64(16) . . ?
O00E Hf04 Hf05 38.43(17) . . ?
O00E Hf04 Hf06 93.75(17) . . ?
O00F Hf04 Hf01 97.15(17) . . ?
O00F Hf04 Hf03 41.12(18) . . ?
O00F Hf04 Hf05 94.57(17) . . ?
O00F Hf04 Hf06 37.59(17) . . ?
O00F Hf04 O00E 122.0(2) . . ?
O00F Hf04 O00P 74.7(3) . . ?
O00H Hf04 Hf01 73.81(19) . . ?
O00H Hf04 Hf03 110.1(2) . . ?
O00H Hf04 Hf05 110.4(2) . . ?
O00H Hf04 Hf06 162.82(19) . . ?
O00H Hf04 O00E 72.9(3) . . ?
O00H Hf04 O00F 143.0(3) . . ?
O00H Hf04 O00O 78.3(3) . . ?
O00H Hf04 O00P 72.9(3) . . ?
O00O Hf04 Hf01 109.82(19) . . ?
O00O Hf04 Hf03 161.6(2) . . ?
O00O Hf04 Hf05 72.08(19) . . ?
O00O Hf04 Hf06 108.3(2) . . ?
O00O Hf04 O00E 71.7(3) . . ?
O00O Hf04 O00F 136.9(3) . . ?
O00O Hf04 O00P 127.0(3) . . ?
O00P Hf04 Hf01 103.5(2) . . ?
O00P Hf04 Hf03 71.4(2) . . ?
O00P Hf04 Hf05 160.2(2) . . ?
O00P Hf04 Hf06 112.32(19) . . ?
O00P Hf04 O00E 135.3(3) . . ?
O010 Hf04 Hf01 175.9(2) . . ?
O010 Hf04 Hf03 118.5(2) . . ?
O010 Hf04 Hf05 123.4(3) . . ?
O010 Hf04 Hf06 92.8(3) . . ?
O010 Hf04 O00E 144.5(3) . . ?
O010 Hf04 O00F 82.2(3) . . ?
O010 Hf04 O00H 104.3(3) . . ?
O010 Hf04 O00O 73.1(3) . . ?
O010 Hf04 O00P 72.4(3) . . ?
Hf04 Hf05 Hf01 59.822(12) . . ?
Hf04 Hf05 Hf06 62.016(12) . . ?
Hf06 Hf05 Hf01 90.276(14) . . ?
O008 Hf05 Hf01 33.33(18) . . ?
O008 Hf05 Hf04 86.38(18) . . ?
O008 Hf05 Hf06 85.71(18) . . ?
O008 Hf05 O00C 70.0(3) . . ?
O008 Hf05 O00E 70.6(2) . . ?
O008 Hf05 O00S 87.2(3) . . ?
O008 Hf05 O00T 143.8(3) . . ?
O008 Hf05 O00X 143.2(3) . . ?
O008 Hf05 O011 90.3(3) . . ?
O008 Hf05 C01J 89.3(3) . . ?
O00A Hf05 Hf01 82.9(2) . . ?
O00A Hf05 Hf04 32.80(19) . . ?
O00A Hf05 Hf06 32.8(2) . . ?
O00A Hf05 O008 96.7(3) . . ?
O00A Hf05 O00C 74.6(3) . . ?
O00A Hf05 O00E 74.5(3) . . ?
O00A Hf05 O00S 151.3(3) . . ?
O00A Hf05 O00T 85.0(3) . . ?
O00A Hf05 O00X 83.1(3) . . ?
O00A Hf05 O011 150.9(3) . . ?
O00A Hf05 C01J 174.0(3) . . ?
O00C Hf05 Hf01 95.25(18) . . ?
O00C Hf05 Hf04 100.06(18) . . ?
O00C Hf05 Hf06 41.89(18) . . ?
O00C Hf05 O00S 132.5(3) . . ?
O00C Hf05 O00X 74.6(3) . . ?
O00C Hf05 O011 81.5(3) . . ?
O00C Hf05 C01J 108.0(3) . . ?
O00E Hf05 Hf01 37.40(17) . . ?
O00E Hf05 Hf04 41.86(18) . . ?
O00E Hf05 Hf06 99.74(18) . . ?
O00E Hf05 O00C 125.6(3) . . ?
O00E Hf05 O00S 80.2(3) . . ?
O00E Hf05 O00T 75.2(3) . . ?
O00E Hf05 O00X 142.3(3) . . ?
O00E Hf05 O011 134.1(3) . . ?
O00E Hf05 C01J 107.3(4) . . ?
O00S Hf05 Hf01 85.1(2) . . ?
O00S Hf05 Hf04 120.0(2) . . ?
O00S Hf05 Hf06 172.4(2) . . ?
O00S Hf05 C01J 28.2(4) . . ?
O00T Hf05 Hf01 112.3(2) . . ?
O00T Hf05 Hf04 75.7(2) . . ?
O00T Hf05 Hf06 111.7(2) . . ?
O00T Hf05 O00C 143.4(3) . . ?
O00T Hf05 O00S 75.6(3) . . ?
O00T Hf05 O00X 73.0(3) . . ?
O00T Hf05 O011 105.6(3) . . ?
O00T Hf05 C01J 89.9(3) . . ?
O00X Hf05 Hf01 164.4(2) . . ?
O00X Hf05 Hf04 109.6(2) . . ?
O00X Hf05 Hf06 74.3(2) . . ?
O00X Hf05 O00S 110.4(3) . . ?
O00X Hf05 O011 74.7(3) . . ?
O00X Hf05 C01J 92.4(4) . . ?
O011 Hf05 Hf01 116.1(2) . . ?
O011 Hf05 Hf04 175.6(2) . . ?
O011 Hf05 Hf06 120.6(2) . . ?
O011 Hf05 O00S 56.9(3) . . ?
O011 Hf05 C01J 28.7(4) . . ?
C01J Hf05 Hf01 102.1(3) . . ?
C01J Hf05 Hf04 148.1(3) . . ?
C01J Hf05 Hf06 149.0(3) . . ?
Hf02 Hf06 Hf03 60.013(12) . . ?
Hf02 Hf06 Hf04 89.666(13) . . ?
Hf02 Hf06 Hf05 60.820(12) . . ?
Hf03 Hf06 Hf04 59.517(12) . . ?
Hf05 Hf06 Hf03 89.745(14) . . ?
Hf05 Hf06 Hf04 58.980(12) . . ?
O009 Hf06 Hf02 31.81(19) . . ?
O009 Hf06 Hf03 30.56(17) . . ?
O009 Hf06 Hf04 80.07(16) . . ?
O009 Hf06 Hf05 81.56(19) . . ?
O009 Hf06 O00A 90.8(3) . . ?
O009 Hf06 O00C 70.5(3) . . ?
O009 Hf06 O00F 71.7(2) . . ?
O009 Hf06 O00U 144.0(3) . . ?
O009 Hf06 O00V 81.1(3) . . ?
O009 Hf06 O00Z 85.3(3) . . ?
O009 Hf06 O014 144.6(3) . . ?
O00A Hf06 Hf02 84.2(2) . . ?
O00A Hf06 Hf03 81.7(2) . . ?
O00A Hf06 Hf04 29.82(19) . . ?
O00A Hf06 Hf05 33.04(19) . . ?
O00A Hf06 O00C 71.5(3) . . ?
O00A Hf06 O00F 67.0(3) . . ?
O00A Hf06 O00U 83.4(3) . . ?
O00A Hf06 O00V 141.5(3) . . ?
O00A Hf06 O00Z 143.9(3) . . ?
O00A Hf06 O014 95.7(3) . . ?
O00C Hf06 Hf02 39.10(17) . . ?
O00C Hf06 Hf03 95.27(17) . . ?
O00C Hf06 Hf04 94.17(17) . . ?
O00C Hf06 Hf05 38.63(17) . . ?
O00F Hf06 Hf02 97.73(17) . . ?
O00F Hf06 Hf03 41.47(18) . . ?
O00F Hf06 Hf04 37.23(17) . . ?
O00F Hf06 Hf05 94.21(17) . . ?
O00F Hf06 O00C 122.3(2) . . ?
O00U Hf06 Hf02 112.2(2) . . ?
O00U Hf06 Hf03 163.9(2) . . ?
O00U Hf06 Hf04 108.5(2) . . ?
O00U Hf06 Hf05 74.3(2) . . ?
O00U Hf06 O00C 73.9(3) . . ?
O00U Hf06 O00F 135.5(3) . . ?
O00U Hf06 O00V 123.8(3) . . ?
O00U Hf06 O00Z 79.1(3) . . ?
O00U Hf06 O014 71.4(4) . . ?
O00V Hf06 Hf02 105.6(2) . . ?
O00V Hf06 Hf03 72.3(2) . . ?
O00V Hf06 Hf04 111.9(2) . . ?
O00V Hf06 Hf05 161.7(2) . . ?
O00V Hf06 O00C 137.4(3) . . ?
O00V Hf06 O00F 74.7(3) . . ?
O00Z Hf06 Hf02 73.7(2) . . ?
O00Z Hf06 Hf03 109.8(2) . . ?
O00Z Hf06 Hf04 163.3(2) . . ?
O00Z Hf06 Hf05 111.1(2) . . ?
O00Z Hf06 O00C 73.3(3) . . ?
O00Z Hf06 O00F 142.9(3) . . ?
O00Z Hf06 O00V 73.3(3) . . ?
O00Z Hf06 O014 108.2(3) . . ?
O014 Hf06 Hf02 176.3(3) . . ?
O014 Hf06 Hf03 116.3(3) . . ?
O014 Hf06 Hf04 88.4(3) . . ?
O014 Hf06 Hf05 120.6(3) . . ?
O014 Hf06 O00C 144.2(3) . . ?
O014 Hf06 O00F 78.9(3) . . ?
O014 Hf06 O00V 72.2(4) . . ?
Hf03 O007 Hf01 116.7(3) . . ?
Hf03 O007 Hf04 119.3(3) . . ?
Hf04 O007 Hf01 116.7(3) . . ?
Hf02 O008 Hf01 113.2(3) . . ?
Hf02 O008 Hf05 114.2(3) . . ?
Hf05 O008 Hf01 113.4(3) . . ?
Hf02 O009 Hf06 115.9(3) . . ?
Hf03 O009 Hf02 118.6(3) . . ?
Hf03 O009 Hf06 118.2(3) . . ?
Hf04 O00A Hf05 114.2(3) . . ?
Hf04 O00A Hf06 120.3(3) . . ?
Hf06 O00A Hf05 114.1(3) . . ?
Hf01 O00B Hf03 99.0(3) . . ?
Hf01 O00B H00B 116.6 . . ?
Hf02 O00B Hf01 105.8(3) . . ?
Hf02 O00B Hf03 99.4(3) . . ?
Hf02 O00B H00B 116.6 . . ?
Hf03 O00B H00B 116.6 . . ?
Hf02 O00C Hf06 98.9(3) . . ?
Hf02 O00C H00C 116.7 . . ?
Hf05 O00C Hf02 105.6(3) . . ?
Hf05 O00C Hf06 99.5(3) . . ?
Hf05 O00C H00C 116.7 . . ?
Hf06 O00C H00C 116.7 . . ?
C017 O00D Hf03 134.3(7) . . ?
Hf01 O00E Hf04 99.4(3) . . ?
Hf01 O00E H00E 116.5 . . ?
Hf04 O00E H00E 116.5 . . ?
Hf05 O00E Hf01 105.7(3) . . ?
Hf05 O00E Hf04 99.7(3) . . ?
Hf05 O00E H00E 116.5 . . ?
Hf03 O00F H00F 116.7 . . ?
Hf04 O00F Hf03 99.9(3) . . ?
Hf04 O00F Hf06 105.2(3) . . ?
Hf04 O00F H00F 116.7 . . ?
Hf06 O00F Hf03 98.9(2) . . ?
Hf06 O00F H00F 116.7 . . ?
C01G O00G Hf03 134.7(7) . . ?
C01F O00H Hf04 133.6(7) . . ?
C01E O00I Hf03 133.1(7) . . ?
C01H O00J Hf03 132.1(7) . . ?
C01B O00K Hf02 92.0(6) . . ?
C01G O00L Hf02 132.1(6) . . ?
C017 O00M Hf01 131.2(7) . . ?
C018 O00N Hf02 133.3(7) . . ?
C01I O00O Hf04 135.7(7) . . ?
C01E O00P Hf04 135.0(7) . . ?
C01B O00Q Hf02 92.7(6) . . ?
C01F O00R Hf01 131.7(7) . . ?
C01J O00S Hf05 92.4(7) . . ?
C01I O00T Hf05 131.8(7) . . ?
C01C O00U Hf06 132.6(8) . . ?
C01H O00V Hf06 134.3(7) . . ?
C01D O00W Hf01 92.4(7) . . ?
C01C O00X Hf05 131.2(8) . . ?
C01D O00Y Hf01 93.0(6) . . ?
C018 O00Z Hf06 134.4(7) . . ?
C5 O010 Hf04 146.5(13) . . ?
C01J O011 Hf05 92.7(7) . . ?
Hf06 O014 H01A 110.1 . . ?
Hf06 O014 H01B 110.7 . . ?
H01A O014 H01B 103.3 . . ?
C22 O015 H015 109.5 . . ?
O00D C017 C01M 115.9(10) . . ?
O00M C017 O00D 126.5(10) . . ?
O00M C017 C01M 117.7(10) . . ?
O00N C018 C01P 118.3(10) . . ?
O00Z C018 O00N 124.5(9) . . ?
O00Z C018 C01P 117.2(10) . . ?
C01T O019 H019 109.5 . . ?
C01L O01A H01N 109.5 . . ?
O00K C01B Hf02 59.1(5) . . ?
O00K C01B C01Q 123.8(11) . . ?
O00Q C01B Hf02 58.7(5) . . ?
O00Q C01B O00K 117.7(10) . . ?
O00Q C01B C01Q 118.5(10) . . ?
C01Q C01B Hf02 175.0(9) . . ?
O00U C01C O00X 127.6(11) . . ?
O00U C01C C021 116.5(13) . . ?
O00X C01C C021 115.8(13) . . ?
O00W C01D Hf01 58.9(6) . . ?
O00W C01D C01S 119.4(10) . . ?
O00Y C01D Hf01 58.3(5) . . ?
O00Y C01D O00W 117.0(10) . . ?
O00Y C01D C01S 123.6(10) . . ?
C01S C01D Hf01 177.0(9) . . ?
O00I C01E O00P 124.2(10) . . ?
O00I C01E C01K 119.3(11) . . ?
O00P C01E C01K 116.5(10) . . ?
O00H C01F O00R 126.9(10) . . ?
O00H C01F C01X 117.8(10) . . ?
O00R C01F C01X 115.2(11) . . ?
O00G C01G O00L 125.6(10) . . ?
O00G C01G C01N 115.8(10) . . ?
O00L C01G C01N 118.7(9) . . ?
O00J C01H C01U 115.0(12) . . ?
O00V C01H O00J 125.5(10) . . ?
O00V C01H C01U 119.5(11) . . ?
O00O C01I O00T 124.7(10) . . ?
O00O C01I C01W 116.4(10) . . ?
O00T C01I C01W 118.9(10) . . ?
O00S C01J Hf05 59.5(6) . . ?
O00S C01J O011 118.0(11) . . ?
O00S C01J C023 120.8(13) . . ?
O011 C01J Hf05 58.6(6) . . ?
O011 C01J C023 121.2(13) . . ?
C023 C01J Hf05 176.6(9) . . ?
C01O C01K C01E 117.2(11) . . ?
C01V C01K C01E 116.7(11) . . ?
C01V C01K C01O 126.0(11) . . ?
O012 C01L O01A 125.1(11) . . ?
O012 C01L C15 119.3(12) . . ?
O01A C01L C15 115.4(12) . . ?
C01R C01M C017 120.5(12) . . ?
C01R C01M C020 124.1(12) . . ?
C020 C01M C017 115.4(10) . . ?
C028 C01N C01G 118.9(11) . . ?
C028 C01N C8 124.3(12) . . ?
C8 C01N C01G 116.7(10) . . ?
C01K C01O H01C 109.5 . . ?
C01K C01O H01D 109.5 . . ?
C01K C01O H01E 109.5 . . ?
H01C C01O H01D 109.5 . . ?
H01C C01O H01E 109.5 . . ?
H01D C01O H01E 109.5 . . ?
C01Z C01P C018 118.6(12) . . ?
C01Z C01P C6 124.7(12) . . ?
C6 C01P C018 116.7(13) . . ?
C029 C01Q C01B 117.3(11) . . ?
C02F C01Q C01B 120.1(11) . . ?
C02F C01Q C029 122.5(12) . . ?
C01M C01R H01F 120.0 . . ?
C01M C01R H01G 120.0 . . ?
H01F C01R H01G 120.0 . . ?
C01D C01S C02D 116.1(11) . . ?
C027 C01S C01D 120.2(11) . . ?
C027 C01S C02D 123.8(12) . . ?
O013 C01T O019 122.3(12) . . ?
O013 C01T C02J 124.2(16) . . ?
O019 C01T C02J 113.6(13) . . ?
C022 C01U C01H 118.2(12) . . ?
C02G C01U C01H 117.5(14) . . ?
C02G C01U C022 124.3(13) . . ?
C01K C01V H01H 120.0 . . ?
C01K C01V H01I 120.0 . . ?
H01H C01V H01I 120.0 . . ?
C01Y C01W C01I 117.5(12) . . ?
C01Y C01W C02H 125.8(12) . . ?
C02H C01W C01I 116.7(11) . . ?
C02E C01X C01F 118.5(12) . . ?
C02E C01X C7 125.9(13) . . ?
C7 C01X C01F 115.6(12) . . ?
C01W C01Y H01J 120.0 . . ?
C01W C01Y H01K 120.0 . . ?
H01J C01Y H01K 120.0 . . ?
C01P C01Z H01L 120.0 . . ?
C01P C01Z H01M 120.0 . . ?
H01L C01Z H01M 120.0 . . ?
C01M C020 H02A 109.5 . . ?
C01M C020 H02B 109.5 . . ?
C01M C020 H02C 109.5 . . ?
H02A C020 H02B 109.5 . . ?
H02A C020 H02C 109.5 . . ?
H02B C020 H02C 109.5 . . ?
C02K C021 C01C 117.4(15) . . ?
C02K C021 C12 126.1(15) . . ?
C12 C021 C01C 116.4(16) . . ?
C01U C022 H02D 109.5 . . ?
C01U C022 H02E 109.5 . . ?
C01U C022 H02F 109.5 . . ?
H02D C022 H02E 109.5 . . ?
H02D C022 H02F 109.5 . . ?
H02E C022 H02F 109.5 . . ?
C02L C023 C01J 119.7(15) . . ?
C02L C023 C9 122.3(15) . . ?
C9 C023 C01J 118.0(15) . . ?
C01S C027 H02G 120.0 . . ?
C01S C027 H02H 120.0 . . ?
H02G C027 H02H 120.0 . . ?
C01N C028 H02I 120.0 . . ?
C01N C028 H02J 120.0 . . ?
H02I C028 H02J 120.0 . . ?
C01Q C029 H02K 109.5 . . ?
C01Q C029 H02L 109.5 . . ?
C01Q C029 H02M 109.5 . . ?
H02K C029 H02L 109.5 . . ?
H02K C029 H02M 109.5 . . ?
H02L C029 H02M 109.5 . . ?
C01S C02D H02N 109.5 . . ?
C01S C02D H02O 109.5 . . ?
C01S C02D H02P 109.5 . . ?
H02N C02D H02O 109.5 . . ?
H02N C02D H02P 109.5 . . ?
H02O C02D H02P 109.5 . . ?
C01X C02E H02Q 120.0 . . ?
C01X C02E H02R 120.0 . . ?
H02Q C02E H02R 120.0 . . ?
C01Q C02F H02S 120.0 . . ?
C01Q C02F H02T 120.0 . . ?
H02S C02F H02T 120.0 . . ?
C01U C02G H02U 120.0 . . ?
C01U C02G H02V 120.0 . . ?
H02U C02G H02V 120.0 . . ?
C01W C02H H02W 109.5 . . ?
C01W C02H H02X 109.5 . . ?
C01W C02H H02Y 109.5 . . ?
H02W C02H H02X 109.5 . . ?
H02W C02H H02Y 109.5 . . ?
H02X C02H H02Y 109.5 . . ?
H1 C02I H 109.5 . . ?
H1 C02I HA 109.5 . . ?
H C02I HA 109.5 . . ?
C15 C02I H1 109.5 . . ?
C15 C02I H 109.5 . . ?
C15 C02I HA 109.5 . . ?
C4 C02J C01T 118.3(17) . . ?
C14 C02J C01T 114.2(17) . . ?
C14 C02J C4 127.5(17) . . ?
C021 C02K H02Z 120.0 . . ?
C021 C02K HB 120.0 . . ?
H02Z C02K HB 120.0 . . ?
C023 C02L H02 120.0 . . ?
C023 C02L HC 120.0 . . ?
H02 C02L HC 120.0 . . ?
C02J C4 H4A 109.5 . . ?
C02J C4 H4B 109.5 . . ?
C02J C4 H4C 109.5 . . ?
H4A C4 H4B 109.5 . . ?
H4A C4 H4C 109.5 . . ?
H4B C4 H4C 109.5 . . ?
C01P C6 H6A 109.5 . . ?
C01P C6 H6B 109.5 . . ?
C01P C6 H6C 109.5 . . ?
H6A C6 H6B 109.5 . . ?
H6A C6 H6C 109.5 . . ?
H6B C6 H6C 109.5 . . ?
C01X C7 H7A 109.5 . . ?
C01X C7 H7B 109.5 . . ?
C01X C7 H7C 109.5 . . ?
H7A C7 H7B 109.5 . . ?
H7A C7 H7C 109.5 . . ?
H7B C7 H7C 109.5 . . ?
C01N C8 H8A 109.5 . . ?
C01N C8 H8B 109.5 . . ?
C01N C8 H8C 109.5 . . ?
H8A C8 H8B 109.5 . . ?
H8A C8 H8C 109.5 . . ?
H8B C8 H8C 109.5 . . ?
C023 C9 H9A 109.5 . . ?
C023 C9 H9B 109.5 . . ?
C023 C9 H9C 109.5 . . ?
H9A C9 H9B 109.5 . . ?
H9A C9 H9C 109.5 . . ?
H9B C9 H9C 109.5 . . ?
H10A C10 H10B 109.5 . . ?
H10A C10 H10C 109.5 . . ?
H10B C10 H10C 109.5 . . ?
C16 C10 H10A 109.5 . . ?
C16 C10 H10B 109.5 . . ?
C16 C10 H10C 109.5 . . ?
C021 C12 H12A 109.5 . . ?
C021 C12 H12B 109.5 . . ?
C021 C12 H12C 109.5 . . ?
H12A C12 H12B 109.5 . . ?
H12A C12 H12C 109.5 . . ?
H12B C12 H12C 109.5 . . ?
C02J C14 H14A 120.0 . . ?
C02J C14 H14B 120.0 . . ?
H14A C14 H14B 120.0 . . ?
C01L C15 C02I 119.4(14) . . ?
C20 C15 C01L 118.2(14) . . ?
C20 C15 C02I 121.0(16) . . ?
C5 C16 C10 117.6(17) . . ?
C18 C16 C10 122(3) . . ?
C18 C16 C5 121(3) . . ?
C15 C20 H20A 120.0 . . ?
C15 C20 H20B 120.0 . . ?
H20A C20 H20B 120.0 . . ?
O015 C22 H22A 107.2 . . ?
O015 C22 H22B 107.2 . . ?
H22A C22 H22B 106.9 . . ?
C11 C22 O015 120(2) . . ?
C11 C22 H22A 107.2 . . ?
C11 C22 H22B 107.2 . . ?
H21A C21 H21B 109.5 . . ?
H21A C21 H21C 109.5 . . ?
H21B C21 H21C 109.5 . . ?
C19 C21 H21A 109.5 . . ?
C19 C21 H21B 109.5 . . ?
C19 C21 H21C 109.5 . . ?
C22 C11 H11A 106.2 . . ?
C22 C11 H11B 106.2 . . ?
C22 C11 C19 125(2) . . ?
H11A C11 H11B 106.4 . . ?
C19 C11 H11A 106.2 . . ?
C19 C11 H11B 106.2 . . ?
C21 C19 H19A 107.6 . . ?
C21 C19 H19B 107.6 . . ?
C11 C19 C21 119(3) . . ?
C11 C19 H19A 107.6 . . ?
C11 C19 H19B 107.6 . . ?
H19A C19 H19B 107.0 . . ?
O010 C5 C16 127.2(18) . . ?
O17 C5 O010 122(2) . . ?
O17 C5 C16 110.9(18) . . ?
C16 C18 H18A 120.0 . . ?
C16 C18 H18B 120.0 . . ?
H18A C18 H18B 120.0 . . ?
C3 O2 H2 109.5 . . ?
O016 C3 O2 113.7(15) . . ?
O016 C3 C1 126.9(17) . . ?
O2 C3 C1 119.1(15) . . ?
C3 C1 C2 111.7(17) . . ?
C3 C1 C13 109(2) . . ?
C13 C1 C2 136(2) . . ?
C1 C2 H2A 109.5 . . ?
C1 C2 H2B 109.5 . . ?
C1 C2 H2C 109.5 . . ?
H2A C2 H2B 109.5 . . ?
H2A C2 H2C 109.5 . . ?
H2B C2 H2C 109.5 . . ?
C1 C13 H13A 120.0 . . ?
C1 C13 H13B 120.0 . . ?
H13A C13 H13B 120.0 . . ?

loop_
_geom_bond_atom_site_label_1
_geom_bond_atom_site_label_2
_geom_bond_distance
_geom_bond_site_symmetry_2
_geom_bond_publ_flag
Hf01 Hf02 3.4864(6) . ?
Hf01 Hf03 3.4643(6) . ?
Hf01 Hf04 3.4699(6) . ?
Hf01 O007 2.043(6) . ?
Hf01 O008 2.094(7) . ?
Hf01 O00B 2.186(6) . ?
Hf01 O00E 2.206(7) . ?
Hf01 O00M 2.215(7) . ?
Hf01 O00R 2.226(7) . ?
Hf01 O00W 2.271(8) . ?
Hf01 O00Y 2.257(7) . ?
Hf01 C01D 2.649(11) . ?
Hf02 Hf03 3.4745(6) . ?
Hf02 Hf06 3.4582(6) . ?
Hf02 O008 2.082(6) . ?
Hf02 O009 2.027(7) . ?
Hf02 O00B 2.186(7) . ?
Hf02 O00C 2.207(7) . ?
Hf02 O00K 2.255(7) . ?
Hf02 O00L 2.207(7) . ?
Hf02 O00N 2.200(7) . ?
Hf02 O00Q 2.247(7) . ?
Hf02 C01B 2.626(11) . ?
Hf03 Hf04 3.5028(6) . ?
Hf03 Hf06 3.4892(6) . ?
Hf03 O007 2.027(7) . ?
Hf03 O009 2.013(6) . ?
Hf03 O00B 2.366(7) . ?
Hf03 O00D 2.167(7) . ?
Hf03 O00F 2.338(7) . ?
Hf03 O00G 2.171(7) . ?
Hf03 O00I 2.153(7) . ?
Hf03 O00J 2.173(7) . ?
Hf04 Hf05 3.4614(6) . ?
Hf04 Hf06 3.5667(6) . ?
Hf04 O007 2.033(7) . ?
Hf04 O00A 2.055(7) . ?
Hf04 O00E 2.343(7) . ?
Hf04 O00F 2.236(7) . ?
Hf04 O00H 2.188(7) . ?
Hf04 O00O 2.220(8) . ?
Hf04 O00P 2.241(7) . ?
Hf04 O010 2.134(8) . ?
Hf05 Hf06 3.4622(6) . ?
Hf05 O008 2.089(6) . ?
Hf05 O00A 2.068(7) . ?
Hf05 O00C 2.191(7) . ?
Hf05 O00E 2.183(7) . ?
Hf05 O00S 2.289(8) . ?
Hf05 O00T 2.185(7) . ?
Hf05 O00X 2.208(8) . ?
Hf05 O011 2.268(8) . ?
Hf05 C01J 2.655(12) . ?
Hf06 O009 2.053(7) . ?
Hf06 O00A 2.057(7) . ?
Hf06 O00C 2.344(7) . ?
Hf06 O00F 2.255(7) . ?
Hf06 O00U 2.185(9) . ?
Hf06 O00V 2.224(8) . ?
Hf06 O00Z 2.191(8) . ?
Hf06 O014 2.220(8) . ?
O00B H00B 0.9800 . ?
O00C H00C 0.9800 . ?
O00D C017 1.261(13) . ?
O00E H00E 0.9800 . ?
O00F H00F 0.9800 . ?
O00G C01G 1.267(12) . ?
O00H C01F 1.235(13) . ?
O00I C01E 1.268(13) . ?
O00J C01H 1.270(14) . ?
O00K C01B 1.269(13) . ?
O00L C01G 1.269(13) . ?
O00M C017 1.260(13) . ?
O00N C018 1.266(13) . ?
O00O C01I 1.263(13) . ?
O00P C01E 1.280(13) . ?
O00Q C01B 1.260(13) . ?
O00R C01F 1.258(13) . ?
O00S C01J 1.255(15) . ?
O00T C01I 1.263(13) . ?
O00U C01C 1.261(15) . ?
O00V C01H 1.268(15) . ?
O00W C01D 1.272(13) . ?
O00X C01C 1.272(15) . ?
O00Y C01D 1.273(13) . ?
O00Z C018 1.264(13) . ?
O010 C5 1.26(2) . ?
O011 C01J 1.277(15) . ?
O012 C01L 1.183(14) . ?
O013 C01T 1.212(16) . ?
O014 H01A 0.8664 . ?
O014 H01B 0.8712 . ?
O015 H015 0.8200 . ?
O015 C22 1.44(2) . ?
O016 C3 1.302(12) . ?
C017 C01M 1.502(15) . ?
C018 C01P 1.482(15) . ?
O019 H019 0.8200 . ?
O019 C01T 1.321(18) . ?
O01A H01N 0.8200 . ?
O01A C01L 1.316(16) . ?
C01B C01Q 1.478(15) . ?
C01C C021 1.518(17) . ?
C01D C01S 1.469(16) . ?
C01E C01K 1.479(15) . ?
C01F C01X 1.529(15) . ?
C01G C01N 1.507(15) . ?
C01H C01U 1.498(15) . ?
C01I C01W 1.484(15) . ?
C01J C023 1.484(17) . ?
C01K C01O 1.460(17) . ?
C01K C01V 1.388(18) . ?
C01L C15 1.445(18) . ?
C01M C01R 1.313(17) . ?
C01M C020 1.498(17) . ?
C01N C028 1.346(17) . ?
C01N C8 1.449(18) . ?
C01O H01C 0.9600 . ?
C01O H01D 0.9600 . ?
C01O H01E 0.9600 . ?
C01P C01Z 1.368(19) . ?
C01P C6 1.43(2) . ?
C01Q C029 1.427(18) . ?
C01Q C02F 1.390(18) . ?
C01R H01F 0.9300 . ?
C01R H01G 0.9300 . ?
C01S C027 1.391(14) . ?
C01S C02D 1.466(14) . ?
C01T C02J 1.495(19) . ?
C01U C022 1.44(2) . ?
C01U C02G 1.36(2) . ?
C01V H01H 0.9300 . ?
C01V H01I 0.9300 . ?
C01W C01Y 1.346(18) . ?
C01W C02H 1.481(19) . ?
C01X C02E 1.38(2) . ?
C01X C7 1.40(2) . ?
C01Y H01J 0.9300 . ?
C01Y H01K 0.9300 . ?
C01Z H01L 0.9300 . ?
C01Z H01M 0.9300 . ?
C020 H02A 0.9600 . ?
C020 H02B 0.9600 . ?
C020 H02C 0.9600 . ?
C021 C02K 1.36(2) . ?
C021 C12 1.41(3) . ?
C022 H02D 0.9600 . ?
C022 H02E 0.9600 . ?
C022 H02F 0.9600 . ?
C023 C02L 1.36(2) . ?
C023 C9 1.43(2) . ?
C027 H02G 0.9300 . ?
C027 H02H 0.9300 . ?
C028 H02I 0.9300 . ?
C028 H02J 0.9300 . ?
C029 H02K 0.9600 . ?
C029 H02L 0.9600 . ?
C029 H02M 0.9600 . ?
C02D H02N 0.9600 . ?
C02D H02O 0.9600 . ?
C02D H02P 0.9600 . ?
C02E H02Q 0.9300 . ?
C02E H02R 0.9300 . ?
C02F H02S 0.9300 . ?
C02F H02T 0.9300 . ?
C02G H02U 0.9300 . ?
C02G H02V 0.9300 . ?
C02H H02W 0.9600 . ?
C02H H02X 0.9600 . ?
C02H H02Y 0.9600 . ?
C02I H1 0.9600 . ?
C02I H 0.9600 . ?
C02I HA 0.9600 . ?
C02I C15 1.448(15) . ?
C02J C4 1.44(2) . ?
C02J C14 1.33(3) . ?
C02K H02Z 0.9300 . ?
C02K HB 0.9300 . ?
C02L H02 0.9300 . ?
C02L HC 0.9300 . ?
C4 H4A 0.9600 . ?
C4 H4B 0.9600 . ?
C4 H4C 0.9600 . ?
C6 H6A 0.9600 . ?
C6 H6B 0.9600 . ?
C6 H6C 0.9600 . ?
C7 H7A 0.9600 . ?
C7 H7B 0.9600 . ?
C7 H7C 0.9600 . ?
C8 H8A 0.9600 . ?
C8 H8B 0.9600 . ?
C8 H8C 0.9600 . ?
C9 H9A 0.9600 . ?
C9 H9B 0.9600 . ?
C9 H9C 0.9600 . ?
C10 H10A 0.9600 . ?
C10 H10B 0.9600 . ?
C10 H10C 0.9600 . ?
C10 C16 1.479(17) . ?
C12 H12A 0.9600 . ?
C12 H12B 0.9600 . ?
C12 H12C 0.9600 . ?
C14 H14A 0.9300 . ?
C14 H14B 0.9300 . ?
C15 C20 1.386(16) . ?
C16 C5 1.45(3) . ?
C16 C18 1.372(18) . ?
C20 H20A 0.9300 . ?
C20 H20B 0.9300 . ?
C22 H22A 0.9700 . ?
C22 H22B 0.9700 . ?
C22 C11 1.36(3) . ?
C21 H21A 0.9600 . ?
C21 H21B 0.9600 . ?
C21 H21C 0.9600 . ?
C21 C19 1.505(18) . ?
C11 H11A 0.9700 . ?
C11 H11B 0.9700 . ?
C11 C19 1.463(18) . ?
C19 H19A 0.9700 . ?
C19 H19B 0.9700 . ?
O17 C5 1.23(2) . ?
C18 H18A 0.9300 . ?
C18 H18B 0.9300 . ?
O2 H2 0.8200 . ?
O2 C3 1.355(15) . ?
C3 C1 1.41(3) . ?
C1 C2 1.531(18) . ?
C1 C13 1.421(14) . ?
C2 H2A 0.9600 . ?
C2 H2B 0.9600 . ?
C2 H2C 0.9600 . ?
C13 H13A 0.9300 . ?
C13 H13B 0.9300 . ?

loop_
_geom_torsion_atom_site_label_1
_geom_torsion_atom_site_label_2
_geom_torsion_atom_site_label_3
_geom_torsion_atom_site_label_4
_geom_torsion
_geom_torsion_site_symmetry_1
_geom_torsion_site_symmetry_2
_geom_torsion_site_symmetry_3
_geom_torsion_site_symmetry_4
_geom_torsion_publ_flag
Hf01 O00M C017 O00D -2.7(16) . . . . ?
Hf01 O00M C017 C01M 176.4(7) . . . . ?
Hf01 O00R C01F O00H 5.0(17) . . . . ?
Hf01 O00R C01F C01X -176.7(8) . . . . ?
Hf01 O00W C01D O00Y -5.0(10) . . . . ?
Hf01 O00W C01D C01S 177.2(10) . . . . ?
Hf01 O00Y C01D O00W 5.1(10) . . . . ?
Hf01 O00Y C01D C01S -177.3(10) . . . . ?
Hf02 O00K C01B O00Q 3.6(10) . . . . ?
Hf02 O00K C01B C01Q -175.1(11) . . . . ?
Hf02 O00L C01G O00G -1.6(16) . . . . ?
Hf02 O00L C01G C01N 179.6(8) . . . . ?
Hf02 O00N C018 O00Z -1.2(17) . . . . ?
Hf02 O00N C018 C01P 177.5(7) . . . . ?
Hf02 O00Q C01B O00K -3.6(10) . . . . ?
Hf02 O00Q C01B C01Q 175.2(10) . . . . ?
Hf03 O00D C017 O00M 6.0(16) . . . . ?
Hf03 O00D C017 C01M -173.0(7) . . . . ?
Hf03 O00G C01G O00L -1.5(17) . . . . ?
Hf03 O00G C01G C01N 177.4(8) . . . . ?
Hf03 O00I C01E O00P -9.0(18) . . . . ?
Hf03 O00I C01E C01K 169.6(7) . . . . ?
Hf03 O00J C01H O00V 11.7(16) . . . . ?
Hf03 O00J C01H C01U -168.4(7) . . . . ?
Hf04 O00H C01F O00R -8.6(18) . . . . ?
Hf04 O00H C01F C01X 173.2(8) . . . . ?
Hf04 O00O C01I O00T -3.2(17) . . . . ?
Hf04 O00O C01I C01W 178.6(7) . . . . ?
Hf04 O00P C01E O00I -3.1(18) . . . . ?
Hf04 O00P C01E C01K 178.2(7) . . . . ?
Hf04 O010 C5 C16 -70(3) . . . . ?
Hf04 O010 C5 O17 117(3) . . . . ?
Hf05 O00S C01J O011 2.7(11) . . . . ?
Hf05 O00S C01J C023 -176.0(11) . . . . ?
Hf05 O00T C01I O00O 4.5(16) . . . . ?
Hf05 O00T C01I C01W -177.3(7) . . . . ?
Hf05 O00X C01C O00U -3.5(18) . . . . ?
Hf05 O00X C01C C021 -178.7(8) . . . . ?
Hf05 O011 C01J O00S -2.7(11) . . . . ?
Hf05 O011 C01J C023 176.0(10) . . . . ?
Hf06 O00U C01C O00X 2.5(19) . . . . ?
Hf06 O00U C01C C021 177.7(9) . . . . ?
Hf06 O00V C01H O00J -5.7(17) . . . . ?
Hf06 O00V C01H C01U 174.4(7) . . . . ?
Hf06 O00Z C018 O00N 4.4(17) . . . . ?
Hf06 O00Z C018 C01P -174.4(8) . . . . ?
O00D C017 C01M C01R 163.5(12) . . . . ?
O00D C017 C01M C020 -14.1(15) . . . . ?
O00G C01G C01N C028 -169.1(13) . . . . ?
O00G C01G C01N C8 10.5(18) . . . . ?
O00H C01F C01X C02E -179.0(14) . . . . ?
O00H C01F C01X C7 1.5(19) . . . . ?
O00I C01E C01K C01O -176.6(11) . . . . ?
O00I C01E C01K C01V 5.0(17) . . . . ?
O00J C01H C01U C022 6.3(16) . . . . ?
O00J C01H C01U C02G -175.6(11) . . . . ?
O00K C01B C01Q C029 -10.3(19) . . . . ?
O00K C01B C01Q C02F 172.6(13) . . . . ?
O00L C01G C01N C028 9.8(19) . . . . ?
O00L C01G C01N C8 -170.6(14) . . . . ?
O00M C017 C01M C01R -15.7(18) . . . . ?
O00M C017 C01M C020 166.8(11) . . . . ?
O00N C018 C01P C01Z -6.5(17) . . . . ?
O00N C018 C01P C6 176.2(13) . . . . ?
O00O C01I C01W C01Y 170.7(12) . . . . ?
O00O C01I C01W C02H -9.8(16) . . . . ?
O00P C01E C01K C01O 2.2(16) . . . . ?
O00P C01E C01K C01V -176.3(11) . . . . ?
O00Q C01B C01Q C029 171.0(12) . . . . ?
O00Q C01B C01Q C02F -6.1(19) . . . . ?
O00R C01F C01X C02E 2.6(19) . . . . ?
O00R C01F C01X C7 -176.9(14) . . . . ?
O00S C01J C023 C02L 168.8(14) . . . . ?
O00S C01J C023 C9 -8(2) . . . . ?
O00T C01I C01W C01Y -7.6(17) . . . . ?
O00T C01I C01W C02H 171.9(12) . . . . ?
O00U C01C C021 C02K -163.2(13) . . . . ?
O00U C01C C021 C12 20(2) . . . . ?
O00V C01H C01U C022 -173.8(12) . . . . ?
O00V C01H C01U C02G 4.3(17) . . . . ?
O00W C01D C01S C027 3(2) . . . . ?
O00W C01D C01S C02D -176.8(12) . . . . ?
O00X C01C C021 C02K 12.7(19) . . . . ?
O00X C01C C021 C12 -164.3(17) . . . . ?
O00Y C01D C01S C027 -174.6(13) . . . . ?
O00Y C01D C01S C02D 5.6(19) . . . . ?
O00Z C018 C01P C01Z 172.3(12) . . . . ?
O00Z C018 C01P C6 -5.0(18) . . . . ?
O011 C01J C023 C02L -10(2) . . . . ?
O011 C01J C023 C9 173.1(16) . . . . ?
O012 C01L C15 C02I 173.0(17) . . . . ?
O012 C01L C15 C20 6(3) . . . . ?
O013 C01T C02J C4 178.5(15) . . . . ?
O013 C01T C02J C14 -1(2) . . . . ?
O015 C22 C11 C19 20(6) . . . . ?
O016 C3 C1 C2 9(4) . . . . ?
O016 C3 C1 C13 172(2) . . . . ?
O019 C01T C02J C4 -1(2) . . . . ?
O019 C01T C02J C14 179.7(17) . . . . ?
O01A C01L C15 C02I -11(3) . . . . ?
O01A C01L C15 C20 -178(2) . . . . ?
C10 C16 C5 O010 18(4) . . . . ?
C10 C16 C5 O17 -168(2) . . . . ?
C22 C11 C19 C21 174(3) . . . . ?
C18 C16 C5 O010 -163(3) . . . . ?
C18 C16 C5 O17 11(5) . . . . ?
O2 C3 C1 C2 -178(2) . . . . ?
O2 C3 C1 C13 -16(3) . . . . ?

loop_
_platon_squeeze_void_nr
_platon_squeeze_void_average_x
_platon_squeeze_void_average_y
_platon_squeeze_void_average_z
_platon_squeeze_void_volume
_platon_squeeze_void_count_electrons
_platon_squeeze_void_content
1 0.500 1.000 0.500 614 217 ' '
2 0.500 0.500 1.000 613 217 ' '
3 0.183 0.065 0.154 47 4 ' '
4 0.183 0.435 0.654 47 4 ' '
5 0.817 0.565 0.346 46 4 ' '
6 0.817 0.935 0.846 47 4 ' '
